data_2108571
loop_
_publ_author_name
'Ghanta, Sivaprasad'
'Roy, Nilanjan'
'Jana, Partha Pratim'

_publ_section_title
;
 Crystal structures of two very similar 2\\times 2\\times 2
 superstructures of \g-brass-related phases in ternary Ir--Cd--Cu system
;
_journal_coeditor_code DK5085
_journal_issue 1
_journal_name_full 'Acta Crystallographica Section B'
_journal_page_first
;
;
_journal_paper_doi 10.1107/S2052520619015488
_journal_volume 76
_journal_year 2020
_chemical_formula_sum 'Cd86.366 Cu7.584 Ir6.698'
_chemical_formula_weight 11477.8
_space_group_IT_number 216
_space_group_name_Hall 'F -4 2 3'
_space_group_name_H-M_alt 'F -4 3 m'
_symmetry_cell_setting cubic
_symmetry_Int_Tables_number 216
_symmetry_space_group_name_Hall 'F -4 2 3'
_symmetry_space_group_name_H-M 'F -4 3 m'
_cell_angle_alpha 90
_cell_angle_beta 90
_cell_angle_gamma 90
_cell_formula_units_Z 4
_cell_length_a 19.922(11)
_cell_length_b 19.922(11)
_cell_length_c 19.922(11)
_cell_measurement_reflns_used 101
_cell_measurement_temperature 293
_cell_measurement_theta_max 28.88
_cell_measurement_theta_min 3.38
_cell_volume 7907(8)
_computing_cell_refinement
;
CrysAlisPro, Agilent Technologies,
Version 1.171.35.21 (release 20-01-2012 CrysAlis171 .NET)
(compiled Jan 23 2012,18:06:46)
;
_computing_data_collection
;
CrysAlisPro, Agilent Technologies,
Version 1.171.35.21 (release 20-01-2012 CrysAlis171 .NET)
(compiled Jan 23 2012,18:06:46)
;
_computing_data_reduction
;
CrysAlisPro, Agilent Technologies,
Version 1.171.35.21 (release 20-01-2012 CrysAlis171 .NET)
(compiled Jan 23 2012,18:06:46)
;
_diffrn_ambient_temperature 293
_diffrn_detector_area_resol_mean 16.1367
_diffrn_measured_fraction_theta_full 0.98
_diffrn_measured_fraction_theta_max 0.96
_diffrn_measurement_device 'four-circle diffractometer'
_diffrn_measurement_device_type 'Xcalibur, Eos'
_diffrn_measurement_method '\w scans'
_diffrn_radiation_monochromator graphite
_diffrn_radiation_probe x-ray
_diffrn_radiation_source 'Enhance (Mo) X-ray Source'
_diffrn_radiation_type 'Mo K\a'
_diffrn_radiation_wavelength 0.7107
_diffrn_reflns_av_R_equivalents 0.0714
_diffrn_reflns_av_unetI/netI 0.0482
_diffrn_reflns_limit_h_max 26
_diffrn_reflns_limit_h_min -25
_diffrn_reflns_limit_k_max 27
_diffrn_reflns_limit_k_min -24
_diffrn_reflns_limit_l_max 26
_diffrn_reflns_limit_l_min -23
_diffrn_reflns_number 9696
_diffrn_reflns_theta_full 28.77
_diffrn_reflns_theta_max 29.11
_diffrn_reflns_theta_min 3.39
_exptl_absorpt_coefficient_mu 35.834
_exptl_absorpt_correction_T_max 1
_exptl_absorpt_correction_T_min 0.489
_exptl_absorpt_correction_type multi-scan
_exptl_absorpt_process_details
;
CrysAlisPro, Agilent Technologies,
Version 1.171.35.21 (release 20-01-2012 CrysAlis171 .NET)
(compiled Jan 23 2012,18:06:46)
Empirical absorption correction using spherical harmonics,
 implemented in SCALE3 ABSPACK scaling algorithm.
;
_exptl_crystal_colour 'Silvery with metallic luster'
_exptl_crystal_density_diffrn 9.6416
_exptl_crystal_description rectangle
_exptl_crystal_F_000 19525
_exptl_crystal_size_max 0.07
_exptl_crystal_size_mid 0.06
_exptl_crystal_size_min 0.04
_refine_diff_density_max 2.94
_refine_diff_density_min -2.92
_refine_ls_abs_structure_details '  475 of Friedel pairs used in the refinement'
_refine_ls_extinction_coef 107(13)
_refine_ls_extinction_method 'B-C type 1 Gaussian isotropic (Becker & Coppens, 1974)'
_refine_ls_goodness_of_fit_gt 1.13
_refine_ls_goodness_of_fit_ref 1.11
_refine_ls_number_constraints 19
_refine_ls_number_parameters 71
_refine_ls_number_reflns 1050
_refine_ls_number_restraints 0
_refine_ls_R_factor_all 0.0466
_refine_ls_R_factor_gt 0.0334
_refine_ls_shift/su_max 0.0135
_refine_ls_shift/su_mean 0.0026
_refine_ls_structure_factor_coef Fsqd
_refine_ls_weighting_details w=1/(\s^2^(I)+0.0004I^2^)
_refine_ls_weighting_scheme sigma
_refine_ls_wR_factor_gt 0.0612
_refine_ls_wR_factor_ref 0.0658
_reflns_number_gt 894
_reflns_number_total 1050
_reflns_threshold_expression I>3\s(I)
_cod_data_source_file dk5085sup1.cif
_cod_data_source_block S3
_cod_depositor_comments
;
 Changed the '_journal_coeditor_code' data item value
 from 'DK5085SUP1' to 'DK5085'.

 Antanas Vaitkus.
 2020-01-15
;
_cod_original_cell_volume 7907(7)
_cod_original_sg_symbol_Hall 'F -4;2;3'
_cod_original_formula_sum 'Ir6.698 Cd86.366 Cu7.584'
_cod_database_code 2108571
_cod_database_fobs_code 2108571

loop_
_space_group_symop_id
_space_group_symop_operation_xyz
1 x,y,z
2 -x,-y,z
3 -x,y,-z
4 x,-y,-z
5 z,x,y
6 z,-x,-y
7 -z,-x,y
8 -z,x,-y
9 y,z,x
10 -y,z,-x
11 y,-z,-x
12 -y,-z,x
13 y,x,z
14 -y,-x,z
15 y,-x,-z
16 -y,x,-z
17 x,z,y
18 -x,z,-y
19 -x,-z,y
20 x,-z,-y
21 z,y,x
22 z,-y,-x
23 -z,y,-x
24 -z,-y,x
25 x,y+1/2,z+1/2
26 -x,-y+1/2,z+1/2
27 -x,y+1/2,-z+1/2
28 x,-y+1/2,-z+1/2
29 z,x+1/2,y+1/2
30 z,-x+1/2,-y+1/2
31 -z,-x+1/2,y+1/2
32 -z,x+1/2,-y+1/2
33 y,z+1/2,x+1/2
34 -y,z+1/2,-x+1/2
35 y,-z+1/2,-x+1/2
36 -y,-z+1/2,x+1/2
37 y,x+1/2,z+1/2
38 -y,-x+1/2,z+1/2
39 y,-x+1/2,-z+1/2
40 -y,x+1/2,-z+1/2
41 x,z+1/2,y+1/2
42 -x,z+1/2,-y+1/2
43 -x,-z+1/2,y+1/2
44 x,-z+1/2,-y+1/2
45 z,y+1/2,x+1/2
46 z,-y+1/2,-x+1/2
47 -z,y+1/2,-x+1/2
48 -z,-y+1/2,x+1/2
49 x+1/2,y,z+1/2
50 -x+1/2,-y,z+1/2
51 -x+1/2,y,-z+1/2
52 x+1/2,-y,-z+1/2
53 z+1/2,x,y+1/2
54 z+1/2,-x,-y+1/2
55 -z+1/2,-x,y+1/2
56 -z+1/2,x,-y+1/2
57 y+1/2,z,x+1/2
58 -y+1/2,z,-x+1/2
59 y+1/2,-z,-x+1/2
60 -y+1/2,-z,x+1/2
61 y+1/2,x,z+1/2
62 -y+1/2,-x,z+1/2
63 y+1/2,-x,-z+1/2
64 -y+1/2,x,-z+1/2
65 x+1/2,z,y+1/2
66 -x+1/2,z,-y+1/2
67 -x+1/2,-z,y+1/2
68 x+1/2,-z,-y+1/2
69 z+1/2,y,x+1/2
70 z+1/2,-y,-x+1/2
71 -z+1/2,y,-x+1/2
72 -z+1/2,-y,x+1/2
73 x+1/2,y+1/2,z
74 -x+1/2,-y+1/2,z
75 -x+1/2,y+1/2,-z
76 x+1/2,-y+1/2,-z
77 z+1/2,x+1/2,y
78 z+1/2,-x+1/2,-y
79 -z+1/2,-x+1/2,y
80 -z+1/2,x+1/2,-y
81 y+1/2,z+1/2,x
82 -y+1/2,z+1/2,-x
83 y+1/2,-z+1/2,-x
84 -y+1/2,-z+1/2,x
85 y+1/2,x+1/2,z
86 -y+1/2,-x+1/2,z
87 y+1/2,-x+1/2,-z
88 -y+1/2,x+1/2,-z
89 x+1/2,z+1/2,y
90 -x+1/2,z+1/2,-y
91 -x+1/2,-z+1/2,y
92 x+1/2,-z+1/2,-y
93 z+1/2,y+1/2,x
94 z+1/2,-y+1/2,-x
95 -z+1/2,y+1/2,-x
96 -z+1/2,-y+1/2,x

loop_
_atom_site_label
_atom_site_type_symbol
_atom_site_fract_x
_atom_site_fract_y
_atom_site_fract_z
_atom_site_adp_type
_atom_site_U_iso_or_equiv
_atom_site_site_symmetry_multiplicity
_atom_site_occupancy
_atom_site_calc_flag
Cu11 Cu 0.04756(11) 0.04756(11) 0.04756(11) Uani 0.0119(8) 16 0.86(3) d
Cd11 Cd 0.04756(11) 0.04756(11) 0.04756(11) Uani 0.0119(8) 16 0.14(3) d
Cd12 Cd 0.91802(10) 0.08198(10) 0.08198(10) Uani 0.0115(5) 16 0.50(2) d
Cu12 Cu 0.91802(10) 0.08198(10) 0.08198(10) Uani 0.0115(5) 16 0.50(2) d
Cd13 Cd 0.16978(11) 0 0 Uani 0.0124(4) 24 1 d
Cd14 Cd 0.14877(6) 0.14877(6) 0.02607(9) Uani 0.0201(4) 48 1 d
Cu20 Cu 0.25 0.25 0.25 Uani 0.012(2) 4 0.65(3) d
Cd21 Cd 0.32573(10) 0.17427(10) 0.17427(10) Uani 0.0362(8) 16 0.88(3) d
Cu21 Cu 0.32573(10) 0.17427(10) 0.17427(10) Uani 0.0362(8) 16 0.12(3) d
Cd22 Cd 0.17200(9) 0.17200(9) 0.17200(9) Uani 0.0182(4) 16 1 d
Cu23 Cu 0.25 0.25 0.06677(14) Uani 0.0379(8) 24 0.09(2) d
Cd23 Cd 0.25 0.25 0.06677(14) Uani 0.0379(8) 24 0.91(2) d
Cd24 Cd 0.26965(8) 0.07299(7) 0.07299(7) Uani 0.0294(4) 48 1 d
Cd31 Cd 0.38820(12) 0 0 Uani 0.0202(5) 24 1 d
Ir32 Ir 0.40408(4) 0.09592(4) 0.09592(4) Uani 0.00586(16) 16 1 d
Cd33 Cd 0.35385(6) 0.14615(6) -0.02812(8) Uani 0.0173(4) 48 1 d
Cd41 Cd 0.19843(9) 0.19843(9) -0.19843(9) Uani 0.0167(6) 16 0.87(3) d
Cu41 Cu 0.19843(9) 0.19843(9) -0.19843(9) Uani 0.0167(6) 16 0.13(3) d
Ir42 Ir 0.33589(5) 0.16411(5) -0.16411(5) Uani 0.0072(3) 16 0.675(14) d
Cd42 Cd 0.33589(5) 0.16411(5) -0.16411(5) Uani 0.0072(3) 16 0.325(14) d
Cd43 Cd 0.75 0.25 0.07466(12) Uani 0.0175(5) 24 1 d
Cd44 Cd 0.40405(6) 0.27340(8) -0.09595(6) Uani 0.0236(4) 48 1 d

loop_
_atom_site_aniso_label
_atom_site_aniso_type_symbol
_atom_site_aniso_U_11
_atom_site_aniso_U_22
_atom_site_aniso_U_33
_atom_site_aniso_U_12
_atom_site_aniso_U_13
_atom_site_aniso_U_23
Cu11 Cu 0.0119(13) 0.0119(13) 0.0119(13) 0.0022(9) 0.0022(9) 0.0022(9)
Cd11 Cd 0.0119(13) 0.0119(13) 0.0119(13) 0.0022(9) 0.0022(9) 0.0022(9)
Cd12 Cd 0.0115(9) 0.0115(9) 0.0115(9) -0.0025(7) -0.0025(7) 0.0025(7)
Cu12 Cu 0.0115(9) 0.0115(9) 0.0115(9) -0.0025(7) -0.0025(7) 0.0025(7)
Cd13 Cd 0.0120(10) 0.0127(7) 0.0127(7) 0 0 0.0014(10)
Cd14 Cd 0.0205(6) 0.0205(6) 0.0191(9) 0.0031(7) -0.0060(5) -0.0060(5)
Cu20 Cu 0.012(4) 0.012(4) 0.012(4) 0 0 0
Cd21 Cd 0.0362(13) 0.0362(13) 0.0362(13) 0.0123(9) 0.0123(9) -0.0123(9)
Cu21 Cu 0.0362(13) 0.0362(13) 0.0362(13) 0.0123(9) 0.0123(9) -0.0123(9)
Cd22 Cd 0.0182(6) 0.0182(6) 0.0182(6) 0.0025(8) 0.0025(8) 0.0025(8)
Cu23 Cu 0.0497(15) 0.0497(15) 0.0142(13) -0.0292(16) 0 0
Cd23 Cd 0.0497(15) 0.0497(15) 0.0142(13) -0.0292(16) 0 0
Cd24 Cd 0.0084(7) 0.0399(7) 0.0399(7) -0.0052(6) -0.0052(6) 0.0162(9)
Cd31 Cd 0.0329(13) 0.0139(6) 0.0139(6) 0 0 -0.0063(9)
Ir32 Ir 0.0059(3) 0.0059(3) 0.0059(3) 0.0001(3) 0.0001(3) -0.0001(3)
Cd33 Cd 0.0196(5) 0.0196(5) 0.0126(8) 0.0031(7) -0.0033(4) 0.0033(4)
Cd41 Cd 0.0167(10) 0.0167(10) 0.0167(10) 0.0052(7) -0.0052(7) -0.0052(7)
Cu41 Cu 0.0167(10) 0.0167(10) 0.0167(10) 0.0052(7) -0.0052(7) -0.0052(7)
Ir42 Ir 0.0072(5) 0.0072(5) 0.0072(5) 0.0015(4) -0.0015(4) 0.0015(4)
Cd42 Cd 0.0072(5) 0.0072(5) 0.0072(5) 0.0015(4) -0.0015(4) 0.0015(4)
Cd43 Cd 0.0174(7) 0.0174(7) 0.0178(11) -0.0039(10) 0 0
Cd44 Cd 0.0231(6) 0.0248(8) 0.0231(6) -0.0109(5) 0.0028(8) -0.0109(5)

loop_
_atom_type_symbol
_atom_type_scat_dispersion_real
_atom_type_scat_dispersion_imag
_atom_type_scat_source
Cd -0.8075 1.2024 'International Tables Vol C tables 4.2.6.8 and 6.1.1.1'
Cu 0.3201 1.2651 'International Tables Vol C tables 4.2.6.8 and 6.1.1.1'
Ir -1.4442 7.9887 'International Tables Vol C tables 4.2.6.8 and 6.1.1.1'

loop_
_geom_angle_atom_site_label_1
_geom_angle_atom_site_label_2
_geom_angle_atom_site_label_3
_geom_angle_site_symmetry_1
_geom_angle_site_symmetry_3
_geom_angle
Cu11 Cu11 Cu11 2_555 3_555 60.00(9)
Cu11 Cu11 Cu11 2_555 4_555 60.00(9)
Cu11 Cu11 Cd11 2_555 . 0
Cu11 Cu11 Cd11 2_555 2_555 0
Cu11 Cu11 Cd11 2_555 3_555 60.00(9)
Cu11 Cu11 Cd11 2_555 4_555 60.00(9)
Cu11 Cu11 Cd12 2_555 1_455 60.92(9)
Cu11 Cu11 Cd12 2_555 2_655 60.92(9)
Cu11 Cu11 Cd12 2_555 3_655 110.59(10)
Cu11 Cu11 Cd13 2_555 . 112.24(10)
Cu11 Cu11 Cd13 2_555 5_555 112.24(10)
Cu11 Cu11 Cd13 2_555 9_555 61.18(7)
Cu11 Cu11 Cd14 2_555 . 171.46(11)
Cu11 Cu11 Cd14 2_555 5_555 112.92(10)
Cu11 Cu11 Cd14 2_555 9_555 112.92(10)
Cu11 Cu11 Cu11 3_555 4_555 60.00(9)
Cu11 Cu11 Cd11 3_555 . 0
Cu11 Cu11 Cd11 3_555 2_555 60.00(9)
Cu11 Cu11 Cd11 3_555 3_555 0
Cu11 Cu11 Cd11 3_555 4_555 60.00(9)
Cu11 Cu11 Cd12 3_555 1_455 60.92(9)
Cu11 Cu11 Cd12 3_555 2_655 110.59(10)
Cu11 Cu11 Cd12 3_555 3_655 60.92(9)
Cu11 Cu11 Cd13 3_555 . 112.24(10)
Cu11 Cu11 Cd13 3_555 5_555 61.18(7)
Cu11 Cu11 Cd13 3_555 9_555 112.24(10)
Cu11 Cu11 Cd14 3_555 . 112.92(10)
Cu11 Cu11 Cd14 3_555 5_555 112.92(10)
Cu11 Cu11 Cd14 3_555 9_555 171.46(11)
Cu11 Cu11 Cd11 4_555 . 0
Cu11 Cu11 Cd11 4_555 2_555 60.00(9)
Cu11 Cu11 Cd11 4_555 3_555 60.00(9)
Cu11 Cu11 Cd11 4_555 4_555 0
Cu11 Cu11 Cd12 4_555 1_455 110.59(10)
Cu11 Cu11 Cd12 4_555 2_655 60.92(9)
Cu11 Cu11 Cd12 4_555 3_655 60.92(9)
Cu11 Cu11 Cd13 4_555 . 61.18(7)
Cu11 Cu11 Cd13 4_555 5_555 112.24(10)
Cu11 Cu11 Cd13 4_555 9_555 112.24(10)
Cu11 Cu11 Cd14 4_555 . 112.92(10)
Cu11 Cu11 Cd14 4_555 5_555 171.46(11)
Cu11 Cu11 Cd14 4_555 9_555 112.92(10)
Cd11 Cu11 Cd11 . 2_555 0
Cd11 Cu11 Cd11 . 3_555 0
Cd11 Cu11 Cd11 . 4_555 0
Cd11 Cu11 Cd12 . 1_455 0
Cd11 Cu11 Cd12 . 2_655 0
Cd11 Cu11 Cd12 . 3_655 0
Cd11 Cu11 Cd13 . . 0
Cd11 Cu11 Cd13 . 5_555 0
Cd11 Cu11 Cd13 . 9_555 0
Cd11 Cu11 Cd14 . . 0
Cd11 Cu11 Cd14 . 5_555 0
Cd11 Cu11 Cd14 . 9_555 0
Cd11 Cu11 Cd11 2_555 3_555 60.00(9)
Cd11 Cu11 Cd11 2_555 4_555 60.00(9)
Cd11 Cu11 Cd12 2_555 1_455 60.92(9)
Cd11 Cu11 Cd12 2_555 2_655 60.92(9)
Cd11 Cu11 Cd12 2_555 3_655 110.59(10)
Cd11 Cu11 Cd13 2_555 . 112.24(10)
Cd11 Cu11 Cd13 2_555 5_555 112.24(10)
Cd11 Cu11 Cd13 2_555 9_555 61.18(7)
Cd11 Cu11 Cd14 2_555 . 171.46(11)
Cd11 Cu11 Cd14 2_555 5_555 112.92(10)
Cd11 Cu11 Cd14 2_555 9_555 112.92(10)
Cd11 Cu11 Cd11 3_555 4_555 60.00(9)
Cd11 Cu11 Cd12 3_555 1_455 60.92(9)
Cd11 Cu11 Cd12 3_555 2_655 110.59(10)
Cd11 Cu11 Cd12 3_555 3_655 60.92(9)
Cd11 Cu11 Cd13 3_555 . 112.24(10)
Cd11 Cu11 Cd13 3_555 5_555 61.18(7)
Cd11 Cu11 Cd13 3_555 9_555 112.24(10)
Cd11 Cu11 Cd14 3_555 . 112.92(10)
Cd11 Cu11 Cd14 3_555 5_555 112.92(10)
Cd11 Cu11 Cd14 3_555 9_555 171.46(11)
Cd11 Cu11 Cd12 4_555 1_455 110.59(10)
Cd11 Cu11 Cd12 4_555 2_655 60.92(9)
Cd11 Cu11 Cd12 4_555 3_655 60.92(9)
Cd11 Cu11 Cd13 4_555 . 61.18(7)
Cd11 Cu11 Cd13 4_555 5_555 112.24(10)
Cd11 Cu11 Cd13 4_555 9_555 112.24(10)
Cd11 Cu11 Cd14 4_555 . 112.92(10)
Cd11 Cu11 Cd14 4_555 5_555 171.46(11)
Cd11 Cu11 Cd14 4_555 9_555 112.92(10)
Cd12 Cu11 Cd12 1_455 2_655 113.82(10)
Cd12 Cu11 Cd12 1_455 3_655 113.82(10)
Cd12 Cu11 Cd13 1_455 . 171.77(10)
Cd12 Cu11 Cd13 1_455 5_555 63.11(6)
Cd12 Cu11 Cd13 1_455 9_555 63.11(6)
Cd12 Cu11 Cd14 1_455 . 121.17(10)
Cd12 Cu11 Cd14 1_455 5_555 60.87(7)
Cd12 Cu11 Cd14 1_455 9_555 121.17(10)
Cd12 Cu11 Cd12 2_655 3_655 113.82(10)
Cd12 Cu11 Cd13 2_655 . 63.11(6)
Cd12 Cu11 Cd13 2_655 5_555 171.77(10)
Cd12 Cu11 Cd13 2_655 9_555 63.11(6)
Cd12 Cu11 Cd14 2_655 . 121.17(10)
Cd12 Cu11 Cd14 2_655 5_555 121.17(10)
Cd12 Cu11 Cd14 2_655 9_555 60.87(7)
Cd12 Cu11 Cd13 3_655 . 63.11(6)
Cd12 Cu11 Cd13 3_655 5_555 63.11(6)
Cd12 Cu11 Cd13 3_655 9_555 171.77(10)
Cd12 Cu11 Cd14 3_655 . 60.87(7)
Cd12 Cu11 Cd14 3_655 5_555 121.17(10)
Cd12 Cu11 Cd14 3_655 9_555 121.17(10)
Cd13 Cu11 Cd13 . 5_555 118.76(8)
Cd13 Cu11 Cd13 . 9_555 118.76(8)
Cd13 Cu11 Cd14 . . 64.86(7)
Cd13 Cu11 Cd14 . 5_555 127.36(9)
Cd13 Cu11 Cd14 . 9_555 64.86(7)
Cd13 Cu11 Cd13 5_555 9_555 118.76(8)
Cd13 Cu11 Cd14 5_555 . 64.86(7)
Cd13 Cu11 Cd14 5_555 5_555 64.86(7)
Cd13 Cu11 Cd14 5_555 9_555 127.36(9)
Cd13 Cu11 Cd14 9_555 . 127.36(9)
Cd13 Cu11 Cd14 9_555 5_555 64.86(7)
Cd13 Cu11 Cd14 9_555 9_555 64.86(7)
Cd14 Cu11 Cd14 . 5_555 73.66(7)
Cd14 Cu11 Cd14 . 9_555 73.66(7)
Cd14 Cu11 Cd14 5_555 9_555 73.66(7)
Cu11 Cd11 Cu11 . 2_555 0
Cu11 Cd11 Cu11 . 3_555 0
Cu11 Cd11 Cu11 . 4_555 0
Cu11 Cd11 Cd11 . 2_555 0
Cu11 Cd11 Cd11 . 3_555 0
Cu11 Cd11 Cd11 . 4_555 0
Cu11 Cd11 Cd12 . 1_455 0
Cu11 Cd11 Cd12 . 2_655 0
Cu11 Cd11 Cd12 . 3_655 0
Cu11 Cd11 Cu12 . 1_455 0
Cu11 Cd11 Cu12 . 2_655 0
Cu11 Cd11 Cu12 . 3_655 0
Cu11 Cd11 Cd13 . . 0
Cu11 Cd11 Cd13 . 5_555 0
Cu11 Cd11 Cd13 . 9_555 0
Cu11 Cd11 Cd14 . . 0
Cu11 Cd11 Cd14 . 5_555 0
Cu11 Cd11 Cd14 . 9_555 0
Cu11 Cd11 Cu11 2_555 3_555 60.00(9)
Cu11 Cd11 Cu11 2_555 4_555 60.00(9)
Cu11 Cd11 Cd11 2_555 2_555 0
Cu11 Cd11 Cd11 2_555 3_555 60.00(9)
Cu11 Cd11 Cd11 2_555 4_555 60.00(9)
Cu11 Cd11 Cd12 2_555 1_455 60.92(9)
Cu11 Cd11 Cd12 2_555 2_655 60.92(9)
Cu11 Cd11 Cd12 2_555 3_655 110.59(10)
Cu11 Cd11 Cu12 2_555 1_455 60.92(9)
Cu11 Cd11 Cu12 2_555 2_655 60.92(9)
Cu11 Cd11 Cu12 2_555 3_655 110.59(10)
Cu11 Cd11 Cd13 2_555 . 112.24(10)
Cu11 Cd11 Cd13 2_555 5_555 112.24(10)
Cu11 Cd11 Cd13 2_555 9_555 61.18(7)
Cu11 Cd11 Cd14 2_555 . 171.46(11)
Cu11 Cd11 Cd14 2_555 5_555 112.92(10)
Cu11 Cd11 Cd14 2_555 9_555 112.92(10)
Cu11 Cd11 Cu11 3_555 4_555 60.00(9)
Cu11 Cd11 Cd11 3_555 2_555 60.00(9)
Cu11 Cd11 Cd11 3_555 3_555 0
Cu11 Cd11 Cd11 3_555 4_555 60.00(9)
Cu11 Cd11 Cd12 3_555 1_455 60.92(9)
Cu11 Cd11 Cd12 3_555 2_655 110.59(10)
Cu11 Cd11 Cd12 3_555 3_655 60.92(9)
Cu11 Cd11 Cu12 3_555 1_455 60.92(9)
Cu11 Cd11 Cu12 3_555 2_655 110.59(10)
Cu11 Cd11 Cu12 3_555 3_655 60.92(9)
Cu11 Cd11 Cd13 3_555 . 112.24(10)
Cu11 Cd11 Cd13 3_555 5_555 61.18(7)
Cu11 Cd11 Cd13 3_555 9_555 112.24(10)
Cu11 Cd11 Cd14 3_555 . 112.92(10)
Cu11 Cd11 Cd14 3_555 5_555 112.92(10)
Cu11 Cd11 Cd14 3_555 9_555 171.46(11)
Cu11 Cd11 Cd11 4_555 2_555 60.00(9)
Cu11 Cd11 Cd11 4_555 3_555 60.00(9)
Cu11 Cd11 Cd11 4_555 4_555 0
Cu11 Cd11 Cd12 4_555 1_455 110.59(10)
Cu11 Cd11 Cd12 4_555 2_655 60.92(9)
Cu11 Cd11 Cd12 4_555 3_655 60.92(9)
Cu11 Cd11 Cu12 4_555 1_455 110.59(10)
Cu11 Cd11 Cu12 4_555 2_655 60.92(9)
Cu11 Cd11 Cu12 4_555 3_655 60.92(9)
Cu11 Cd11 Cd13 4_555 . 61.18(7)
Cu11 Cd11 Cd13 4_555 5_555 112.24(10)
Cu11 Cd11 Cd13 4_555 9_555 112.24(10)
Cu11 Cd11 Cd14 4_555 . 112.92(10)
Cu11 Cd11 Cd14 4_555 5_555 171.46(11)
Cu11 Cd11 Cd14 4_555 9_555 112.92(10)
Cd11 Cd11 Cd11 2_555 3_555 60.00(9)
Cd11 Cd11 Cd11 2_555 4_555 60.00(9)
Cd11 Cd11 Cd12 2_555 1_455 60.92(9)
Cd11 Cd11 Cd12 2_555 2_655 60.92(9)
Cd11 Cd11 Cd12 2_555 3_655 110.59(10)
Cd11 Cd11 Cu12 2_555 1_455 60.92(9)
Cd11 Cd11 Cu12 2_555 2_655 60.92(9)
Cd11 Cd11 Cu12 2_555 3_655 110.59(10)
Cd11 Cd11 Cd13 2_555 . 112.24(10)
Cd11 Cd11 Cd13 2_555 5_555 112.24(10)
Cd11 Cd11 Cd13 2_555 9_555 61.18(7)
Cd11 Cd11 Cd14 2_555 . 171.46(11)
Cd11 Cd11 Cd14 2_555 5_555 112.92(10)
Cd11 Cd11 Cd14 2_555 9_555 112.92(10)
Cd11 Cd11 Cd11 3_555 4_555 60.00(9)
Cd11 Cd11 Cd12 3_555 1_455 60.92(9)
Cd11 Cd11 Cd12 3_555 2_655 110.59(10)
Cd11 Cd11 Cd12 3_555 3_655 60.92(9)
Cd11 Cd11 Cu12 3_555 1_455 60.92(9)
Cd11 Cd11 Cu12 3_555 2_655 110.59(10)
Cd11 Cd11 Cu12 3_555 3_655 60.92(9)
Cd11 Cd11 Cd13 3_555 . 112.24(10)
Cd11 Cd11 Cd13 3_555 5_555 61.18(7)
Cd11 Cd11 Cd13 3_555 9_555 112.24(10)
Cd11 Cd11 Cd14 3_555 . 112.92(10)
Cd11 Cd11 Cd14 3_555 5_555 112.92(10)
Cd11 Cd11 Cd14 3_555 9_555 171.46(11)
Cd11 Cd11 Cd12 4_555 1_455 110.59(10)
Cd11 Cd11 Cd12 4_555 2_655 60.92(9)
Cd11 Cd11 Cd12 4_555 3_655 60.92(9)
Cd11 Cd11 Cu12 4_555 1_455 110.59(10)
Cd11 Cd11 Cu12 4_555 2_655 60.92(9)
Cd11 Cd11 Cu12 4_555 3_655 60.92(9)
Cd11 Cd11 Cd13 4_555 . 61.18(7)
Cd11 Cd11 Cd13 4_555 5_555 112.24(10)
Cd11 Cd11 Cd13 4_555 9_555 112.24(10)
Cd11 Cd11 Cd14 4_555 . 112.92(10)
Cd11 Cd11 Cd14 4_555 5_555 171.46(11)
Cd11 Cd11 Cd14 4_555 9_555 112.92(10)
Cd12 Cd11 Cd12 1_455 2_655 113.82(10)
Cd12 Cd11 Cd12 1_455 3_655 113.82(10)
Cd12 Cd11 Cu12 1_455 1_455 0
Cd12 Cd11 Cu12 1_455 2_655 113.82(10)
Cd12 Cd11 Cu12 1_455 3_655 113.82(10)
Cd12 Cd11 Cd13 1_455 . 171.77(10)
Cd12 Cd11 Cd13 1_455 5_555 63.11(6)
Cd12 Cd11 Cd13 1_455 9_555 63.11(6)
Cd12 Cd11 Cd14 1_455 . 121.17(10)
Cd12 Cd11 Cd14 1_455 5_555 60.87(7)
Cd12 Cd11 Cd14 1_455 9_555 121.17(10)
Cd12 Cd11 Cd12 2_655 3_655 113.82(10)
Cd12 Cd11 Cu12 2_655 1_455 113.82(10)
Cd12 Cd11 Cu12 2_655 2_655 0
Cd12 Cd11 Cu12 2_655 3_655 113.82(10)
Cd12 Cd11 Cd13 2_655 . 63.11(6)
Cd12 Cd11 Cd13 2_655 5_555 171.77(10)
Cd12 Cd11 Cd13 2_655 9_555 63.11(6)
Cd12 Cd11 Cd14 2_655 . 121.17(10)
Cd12 Cd11 Cd14 2_655 5_555 121.17(10)
Cd12 Cd11 Cd14 2_655 9_555 60.87(7)
Cd12 Cd11 Cu12 3_655 1_455 113.82(10)
Cd12 Cd11 Cu12 3_655 2_655 113.82(10)
Cd12 Cd11 Cu12 3_655 3_655 0
Cd12 Cd11 Cd13 3_655 . 63.11(6)
Cd12 Cd11 Cd13 3_655 5_555 63.11(6)
Cd12 Cd11 Cd13 3_655 9_555 171.77(10)
Cd12 Cd11 Cd14 3_655 . 60.87(7)
Cd12 Cd11 Cd14 3_655 5_555 121.17(10)
Cd12 Cd11 Cd14 3_655 9_555 121.17(10)
Cu12 Cd11 Cu12 1_455 2_655 113.82(10)
Cu12 Cd11 Cu12 1_455 3_655 113.82(10)
Cu12 Cd11 Cd13 1_455 . 171.77(10)
Cu12 Cd11 Cd13 1_455 5_555 63.11(6)
Cu12 Cd11 Cd13 1_455 9_555 63.11(6)
Cu12 Cd11 Cd14 1_455 . 121.17(10)
Cu12 Cd11 Cd14 1_455 5_555 60.87(7)
Cu12 Cd11 Cd14 1_455 9_555 121.17(10)
Cu12 Cd11 Cu12 2_655 3_655 113.82(10)
Cu12 Cd11 Cd13 2_655 . 63.11(6)
Cu12 Cd11 Cd13 2_655 5_555 171.77(10)
Cu12 Cd11 Cd13 2_655 9_555 63.11(6)
Cu12 Cd11 Cd14 2_655 . 121.17(10)
Cu12 Cd11 Cd14 2_655 5_555 121.17(10)
Cu12 Cd11 Cd14 2_655 9_555 60.87(7)
Cu12 Cd11 Cd13 3_655 . 63.11(6)
Cu12 Cd11 Cd13 3_655 5_555 63.11(6)
Cu12 Cd11 Cd13 3_655 9_555 171.77(10)
Cu12 Cd11 Cd14 3_655 . 60.87(7)
Cu12 Cd11 Cd14 3_655 5_555 121.17(10)
Cu12 Cd11 Cd14 3_655 9_555 121.17(10)
Cd13 Cd11 Cd13 . 5_555 118.76(8)
Cd13 Cd11 Cd13 . 9_555 118.76(8)
Cd13 Cd11 Cd14 . . 64.86(7)
Cd13 Cd11 Cd14 . 5_555 127.36(9)
Cd13 Cd11 Cd14 . 9_555 64.86(7)
Cd13 Cd11 Cd13 5_555 9_555 118.76(8)
Cd13 Cd11 Cd14 5_555 . 64.86(7)
Cd13 Cd11 Cd14 5_555 5_555 64.86(7)
Cd13 Cd11 Cd14 5_555 9_555 127.36(9)
Cd13 Cd11 Cd14 9_555 . 127.36(9)
Cd13 Cd11 Cd14 9_555 5_555 64.86(7)
Cd13 Cd11 Cd14 9_555 9_555 64.86(7)
Cd14 Cd11 Cd14 . 5_555 73.66(7)
Cd14 Cd11 Cd14 . 9_555 73.66(7)
Cd14 Cd11 Cd14 5_555 9_555 73.66(7)
Cu11 Cd12 Cu11 1_655 2_655 58.16(8)
Cu11 Cd12 Cu11 1_655 3_655 58.16(8)
Cu11 Cd12 Cd11 1_655 1_655 0
Cu11 Cd12 Cd11 1_655 2_655 58.16(8)
Cu11 Cd12 Cd11 1_655 3_655 58.16(8)
Cu11 Cd12 Cu12 1_655 . 0
Cu11 Cd12 Cd13 1_655 2_655 106.54(9)
Cu11 Cd12 Cd13 1_655 5_655 58.82(7)
Cu11 Cd12 Cd13 1_655 9_655 58.82(7)
Cu11 Cd12 Cd14 1_655 3_655 111.36(9)
Cu11 Cd12 Cd14 1_655 5_655 61.76(8)
Cu11 Cd12 Cd14 1_655 12_655 111.36(9)
Cu11 Cd12 Cd44 1_655 76_555 111.09(8)
Cu11 Cd12 Cd44 1_655 30_655 111.09(8)
Cu11 Cd12 Cd44 1_655 59_555 167.19(9)
Cu11 Cd12 Cu11 2_655 3_655 58.16(8)
Cu11 Cd12 Cd11 2_655 1_655 58.16(8)
Cu11 Cd12 Cd11 2_655 2_655 0
Cu11 Cd12 Cd11 2_655 3_655 58.16(8)
Cu11 Cd12 Cu12 2_655 . 0
Cu11 Cd12 Cd13 2_655 2_655 58.82(7)
Cu11 Cd12 Cd13 2_655 5_655 106.54(9)
Cu11 Cd12 Cd13 2_655 9_655 58.82(7)
Cu11 Cd12 Cd14 2_655 3_655 111.36(9)
Cu11 Cd12 Cd14 2_655 5_655 111.36(9)
Cu11 Cd12 Cd14 2_655 12_655 61.76(8)
Cu11 Cd12 Cd44 2_655 76_555 167.19(9)
Cu11 Cd12 Cd44 2_655 30_655 111.09(8)
Cu11 Cd12 Cd44 2_655 59_555 111.09(8)
Cu11 Cd12 Cd11 3_655 1_655 58.16(8)
Cu11 Cd12 Cd11 3_655 2_655 58.16(8)
Cu11 Cd12 Cd11 3_655 3_655 0
Cu11 Cd12 Cu12 3_655 . 0
Cu11 Cd12 Cd13 3_655 2_655 58.82(7)
Cu11 Cd12 Cd13 3_655 5_655 58.82(7)
Cu11 Cd12 Cd13 3_655 9_655 106.54(9)
Cu11 Cd12 Cd14 3_655 3_655 61.76(8)
Cu11 Cd12 Cd14 3_655 5_655 111.36(9)
Cu11 Cd12 Cd14 3_655 12_655 111.36(9)
Cu11 Cd12 Cd44 3_655 76_555 111.09(8)
Cu11 Cd12 Cd44 3_655 30_655 167.19(9)
Cu11 Cd12 Cd44 3_655 59_555 111.09(8)
Cd11 Cd12 Cd11 1_655 2_655 58.16(8)
Cd11 Cd12 Cd11 1_655 3_655 58.16(8)
Cd11 Cd12 Cu12 1_655 . 0
Cd11 Cd12 Cd13 1_655 2_655 106.54(9)
Cd11 Cd12 Cd13 1_655 5_655 58.82(7)
Cd11 Cd12 Cd13 1_655 9_655 58.82(7)
Cd11 Cd12 Cd14 1_655 3_655 111.36(9)
Cd11 Cd12 Cd14 1_655 5_655 61.76(8)
Cd11 Cd12 Cd14 1_655 12_655 111.36(9)
Cd11 Cd12 Cd44 1_655 76_555 111.09(8)
Cd11 Cd12 Cd44 1_655 30_655 111.09(8)
Cd11 Cd12 Cd44 1_655 59_555 167.19(9)
Cd11 Cd12 Cd11 2_655 3_655 58.16(8)
Cd11 Cd12 Cu12 2_655 . 0
Cd11 Cd12 Cd13 2_655 2_655 58.82(7)
Cd11 Cd12 Cd13 2_655 5_655 106.54(9)
Cd11 Cd12 Cd13 2_655 9_655 58.82(7)
Cd11 Cd12 Cd14 2_655 3_655 111.36(9)
Cd11 Cd12 Cd14 2_655 5_655 111.36(9)
Cd11 Cd12 Cd14 2_655 12_655 61.76(8)
Cd11 Cd12 Cd44 2_655 76_555 167.19(9)
Cd11 Cd12 Cd44 2_655 30_655 111.09(8)
Cd11 Cd12 Cd44 2_655 59_555 111.09(8)
Cd11 Cd12 Cu12 3_655 . 0
Cd11 Cd12 Cd13 3_655 2_655 58.82(7)
Cd11 Cd12 Cd13 3_655 5_655 58.82(7)
Cd11 Cd12 Cd13 3_655 9_655 106.54(9)
Cd11 Cd12 Cd14 3_655 3_655 61.76(8)
Cd11 Cd12 Cd14 3_655 5_655 111.36(9)
Cd11 Cd12 Cd14 3_655 12_655 111.36(9)
Cd11 Cd12 Cd44 3_655 76_555 111.09(8)
Cd11 Cd12 Cd44 3_655 30_655 167.19(9)
Cd11 Cd12 Cd44 3_655 59_555 111.09(8)
Cu12 Cd12 Cd13 . 2_655 0
Cu12 Cd12 Cd13 . 5_655 0
Cu12 Cd12 Cd13 . 9_655 0
Cu12 Cd12 Cd14 . 3_655 0
Cu12 Cd12 Cd14 . 5_655 0
Cu12 Cd12 Cd14 . 12_655 0
Cu12 Cd12 Cd44 . 76_555 0
Cu12 Cd12 Cd44 . 30_655 0
Cu12 Cd12 Cd44 . 59_555 0
Cd13 Cd12 Cd13 2_655 5_655 111.28(8)
Cd13 Cd12 Cd13 2_655 9_655 111.28(8)
Cd13 Cd12 Cd14 2_655 3_655 63.70(6)
Cd13 Cd12 Cd14 2_655 5_655 168.30(9)
Cd13 Cd12 Cd14 2_655 12_655 63.70(6)
Cd13 Cd12 Cd44 2_655 76_555 123.69(8)
Cd13 Cd12 Cd44 2_655 30_655 123.69(8)
Cd13 Cd12 Cd44 2_655 59_555 60.65(6)
Cd13 Cd12 Cd13 5_655 9_655 111.28(8)
Cd13 Cd12 Cd14 5_655 3_655 63.70(6)
Cd13 Cd12 Cd14 5_655 5_655 63.70(6)
Cd13 Cd12 Cd14 5_655 12_655 168.30(9)
Cd13 Cd12 Cd44 5_655 76_555 60.65(6)
Cd13 Cd12 Cd44 5_655 30_655 123.69(8)
Cd13 Cd12 Cd44 5_655 59_555 123.69(8)
Cd13 Cd12 Cd14 9_655 3_655 168.30(9)
Cd13 Cd12 Cd14 9_655 5_655 63.70(6)
Cd13 Cd12 Cd14 9_655 12_655 63.70(6)
Cd13 Cd12 Cd44 9_655 76_555 123.69(8)
Cd13 Cd12 Cd44 9_655 30_655 60.65(6)
Cd13 Cd12 Cd44 9_655 59_555 123.69(8)
Cd14 Cd12 Cd14 3_655 5_655 118.96(8)
Cd14 Cd12 Cd14 3_655 12_655 118.96(8)
Cd14 Cd12 Cd44 3_655 76_555 64.30(6)
Cd14 Cd12 Cd44 3_655 30_655 131.06(8)
Cd14 Cd12 Cd44 3_655 59_555 64.30(6)
Cd14 Cd12 Cd14 5_655 12_655 118.96(8)
Cd14 Cd12 Cd44 5_655 76_555 64.30(6)
Cd14 Cd12 Cd44 5_655 30_655 64.30(6)
Cd14 Cd12 Cd44 5_655 59_555 131.06(8)
Cd14 Cd12 Cd44 12_655 76_555 131.06(8)
Cd14 Cd12 Cd44 12_655 30_655 64.30(6)
Cd14 Cd12 Cd44 12_655 59_555 64.30(6)
Cd44 Cd12 Cd44 76_555 30_655 78.53(6)
Cd44 Cd12 Cd44 76_555 59_555 78.53(6)
Cd44 Cd12 Cd44 30_655 59_555 78.53(6)
Cd11 Cu12 Cd11 1_655 2_655 58.16(8)
Cd11 Cu12 Cd11 1_655 3_655 58.16(8)
Cd11 Cu12 Cd12 1_655 . 0
Cd11 Cu12 Cd13 1_655 2_655 106.54(9)
Cd11 Cu12 Cd13 1_655 5_655 58.82(7)
Cd11 Cu12 Cd13 1_655 9_655 58.82(7)
Cd11 Cu12 Cd14 1_655 3_655 111.36(9)
Cd11 Cu12 Cd14 1_655 5_655 61.76(8)
Cd11 Cu12 Cd14 1_655 12_655 111.36(9)
Cd11 Cu12 Cd44 1_655 76_555 111.09(8)
Cd11 Cu12 Cd44 1_655 30_655 111.09(8)
Cd11 Cu12 Cd44 1_655 59_555 167.19(9)
Cd11 Cu12 Cd11 2_655 3_655 58.16(8)
Cd11 Cu12 Cd12 2_655 . 0
Cd11 Cu12 Cd13 2_655 2_655 58.82(7)
Cd11 Cu12 Cd13 2_655 5_655 106.54(9)
Cd11 Cu12 Cd13 2_655 9_655 58.82(7)
Cd11 Cu12 Cd14 2_655 3_655 111.36(9)
Cd11 Cu12 Cd14 2_655 5_655 111.36(9)
Cd11 Cu12 Cd14 2_655 12_655 61.76(8)
Cd11 Cu12 Cd44 2_655 76_555 167.19(9)
Cd11 Cu12 Cd44 2_655 30_655 111.09(8)
Cd11 Cu12 Cd44 2_655 59_555 111.09(8)
Cd11 Cu12 Cd12 3_655 . 0
Cd11 Cu12 Cd13 3_655 2_655 58.82(7)
Cd11 Cu12 Cd13 3_655 5_655 58.82(7)
Cd11 Cu12 Cd13 3_655 9_655 106.54(9)
Cd11 Cu12 Cd14 3_655 3_655 61.76(8)
Cd11 Cu12 Cd14 3_655 5_655 111.36(9)
Cd11 Cu12 Cd14 3_655 12_655 111.36(9)
Cd11 Cu12 Cd44 3_655 76_555 111.09(8)
Cd11 Cu12 Cd44 3_655 30_655 167.19(9)
Cd11 Cu12 Cd44 3_655 59_555 111.09(8)
Cd12 Cu12 Cd13 . 2_655 0
Cd12 Cu12 Cd13 . 5_655 0
Cd12 Cu12 Cd13 . 9_655 0
Cd12 Cu12 Cd14 . 3_655 0
Cd12 Cu12 Cd14 . 5_655 0
Cd12 Cu12 Cd14 . 12_655 0
Cd12 Cu12 Cd44 . 76_555 0
Cd12 Cu12 Cd44 . 30_655 0
Cd12 Cu12 Cd44 . 59_555 0
Cd13 Cu12 Cd13 2_655 5_655 111.28(8)
Cd13 Cu12 Cd13 2_655 9_655 111.28(8)
Cd13 Cu12 Cd14 2_655 3_655 63.70(6)
Cd13 Cu12 Cd14 2_655 5_655 168.30(9)
Cd13 Cu12 Cd14 2_655 12_655 63.70(6)
Cd13 Cu12 Cd44 2_655 76_555 123.69(8)
Cd13 Cu12 Cd44 2_655 30_655 123.69(8)
Cd13 Cu12 Cd44 2_655 59_555 60.65(6)
Cd13 Cu12 Cd13 5_655 9_655 111.28(8)
Cd13 Cu12 Cd14 5_655 3_655 63.70(6)
Cd13 Cu12 Cd14 5_655 5_655 63.70(6)
Cd13 Cu12 Cd14 5_655 12_655 168.30(9)
Cd13 Cu12 Cd44 5_655 76_555 60.65(6)
Cd13 Cu12 Cd44 5_655 30_655 123.69(8)
Cd13 Cu12 Cd44 5_655 59_555 123.69(8)
Cd13 Cu12 Cd14 9_655 3_655 168.30(9)
Cd13 Cu12 Cd14 9_655 5_655 63.70(6)
Cd13 Cu12 Cd14 9_655 12_655 63.70(6)
Cd13 Cu12 Cd44 9_655 76_555 123.69(8)
Cd13 Cu12 Cd44 9_655 30_655 60.65(6)
Cd13 Cu12 Cd44 9_655 59_555 123.69(8)
Cd14 Cu12 Cd14 3_655 5_655 118.96(8)
Cd14 Cu12 Cd14 3_655 12_655 118.96(8)
Cd14 Cu12 Cd44 3_655 76_555 64.30(6)
Cd14 Cu12 Cd44 3_655 30_655 131.06(8)
Cd14 Cu12 Cd44 3_655 59_555 64.30(6)
Cd14 Cu12 Cd14 5_655 12_655 118.96(8)
Cd14 Cu12 Cd44 5_655 76_555 64.30(6)
Cd14 Cu12 Cd44 5_655 30_655 64.30(6)
Cd14 Cu12 Cd44 5_655 59_555 131.06(8)
Cd14 Cu12 Cd44 12_655 76_555 131.06(8)
Cd14 Cu12 Cd44 12_655 30_655 64.30(6)
Cd14 Cu12 Cd44 12_655 59_555 64.30(6)
Cd44 Cu12 Cd44 76_555 30_655 78.53(6)
Cd44 Cu12 Cd44 76_555 59_555 78.53(6)
Cd44 Cu12 Cd44 30_655 59_555 78.53(6)
Cu11 Cd13 Cu11 . 4_555 57.65(8)
Cu11 Cd13 Cd11 . . 0
Cu11 Cd13 Cd11 . 4_555 57.65(8)
Cu11 Cd13 Cd12 . 2_655 58.07(7)
Cu11 Cd13 Cd12 . 3_655 58.07(7)
Cu11 Cd13 Cu12 . 2_655 58.07(7)
Cu11 Cd13 Cu12 . 3_655 58.07(7)
Cu11 Cd13 Cd14 . . 59.23(6)
Cu11 Cd13 Cd14 . 4_555 105.67(8)
Cu11 Cd13 Cd14 . 9_555 59.23(6)
Cu11 Cd13 Cd14 . 11_555 105.67(8)
Cu11 Cd13 Cd24 . . 105.23(7)
Cu11 Cd13 Cd24 . 4_555 162.88(8)
Cu11 Cd13 Cd44 . 58_555 109.78(7)
Cu11 Cd13 Cd44 . 60_554 109.78(7)
Cu11 Cd13 Cd11 4_555 . 57.65(8)
Cu11 Cd13 Cd11 4_555 4_555 0
Cu11 Cd13 Cd12 4_555 2_655 58.07(7)
Cu11 Cd13 Cd12 4_555 3_655 58.07(7)
Cu11 Cd13 Cu12 4_555 2_655 58.07(7)
Cu11 Cd13 Cu12 4_555 3_655 58.07(7)
Cu11 Cd13 Cd14 4_555 . 105.67(8)
Cu11 Cd13 Cd14 4_555 4_555 59.23(6)
Cu11 Cd13 Cd14 4_555 9_555 105.67(8)
Cu11 Cd13 Cd14 4_555 11_555 59.23(6)
Cu11 Cd13 Cd24 4_555 . 162.88(8)
Cu11 Cd13 Cd24 4_555 4_555 105.23(7)
Cu11 Cd13 Cd44 4_555 58_555 109.78(7)
Cu11 Cd13 Cd44 4_555 60_554 109.78(7)
Cd11 Cd13 Cd11 . 4_555 57.65(8)
Cd11 Cd13 Cd12 . 2_655 58.07(7)
Cd11 Cd13 Cd12 . 3_655 58.07(7)
Cd11 Cd13 Cu12 . 2_655 58.07(7)
Cd11 Cd13 Cu12 . 3_655 58.07(7)
Cd11 Cd13 Cd14 . . 59.23(6)
Cd11 Cd13 Cd14 . 4_555 105.67(8)
Cd11 Cd13 Cd14 . 9_555 59.23(6)
Cd11 Cd13 Cd14 . 11_555 105.67(8)
Cd11 Cd13 Cd24 . . 105.23(7)
Cd11 Cd13 Cd24 . 4_555 162.88(8)
Cd11 Cd13 Cd44 . 58_555 109.78(7)
Cd11 Cd13 Cd44 . 60_554 109.78(7)
Cd11 Cd13 Cd12 4_555 2_655 58.07(7)
Cd11 Cd13 Cd12 4_555 3_655 58.07(7)
Cd11 Cd13 Cu12 4_555 2_655 58.07(7)
Cd11 Cd13 Cu12 4_555 3_655 58.07(7)
Cd11 Cd13 Cd14 4_555 . 105.67(8)
Cd11 Cd13 Cd14 4_555 4_555 59.23(6)
Cd11 Cd13 Cd14 4_555 9_555 105.67(8)
Cd11 Cd13 Cd14 4_555 11_555 59.23(6)
Cd11 Cd13 Cd24 4_555 . 162.88(8)
Cd11 Cd13 Cd24 4_555 4_555 105.23(7)
Cd11 Cd13 Cd44 4_555 58_555 109.78(7)
Cd11 Cd13 Cd44 4_555 60_554 109.78(7)
Cd12 Cd13 Cd12 2_655 3_655 105.72(9)
Cd12 Cd13 Cu12 2_655 2_655 0
Cd12 Cd13 Cu12 2_655 3_655 105.72(9)
Cd12 Cd13 Cd14 2_655 . 111.74(7)
Cd12 Cd13 Cd14 2_655 4_555 57.54(5)
Cd12 Cd13 Cd14 2_655 9_555 57.54(5)
Cd12 Cd13 Cd14 2_655 11_555 111.74(7)
Cd12 Cd13 Cd24 2_655 . 114.82(6)
Cd12 Cd13 Cd24 2_655 4_555 114.82(6)
Cd12 Cd13 Cd44 2_655 58_555 59.86(6)
Cd12 Cd13 Cd44 2_655 60_554 165.58(9)
Cd12 Cd13 Cu12 3_655 2_655 105.72(9)
Cd12 Cd13 Cu12 3_655 3_655 0
Cd12 Cd13 Cd14 3_655 . 57.54(5)
Cd12 Cd13 Cd14 3_655 4_555 111.74(7)
Cd12 Cd13 Cd14 3_655 9_555 111.74(7)
Cd12 Cd13 Cd14 3_655 11_555 57.54(5)
Cd12 Cd13 Cd24 3_655 . 114.82(6)
Cd12 Cd13 Cd24 3_655 4_555 114.82(6)
Cd12 Cd13 Cd44 3_655 58_555 165.58(9)
Cd12 Cd13 Cd44 3_655 60_554 59.86(6)
Cu12 Cd13 Cu12 2_655 3_655 105.72(9)
Cu12 Cd13 Cd14 2_655 . 111.74(7)
Cu12 Cd13 Cd14 2_655 4_555 57.54(5)
Cu12 Cd13 Cd14 2_655 9_555 57.54(5)
Cu12 Cd13 Cd14 2_655 11_555 111.74(7)
Cu12 Cd13 Cd24 2_655 . 114.82(6)
Cu12 Cd13 Cd24 2_655 4_555 114.82(6)
Cu12 Cd13 Cd44 2_655 58_555 59.86(6)
Cu12 Cd13 Cd44 2_655 60_554 165.58(9)
Cu12 Cd13 Cd14 3_655 . 57.54(5)
Cu12 Cd13 Cd14 3_655 4_555 111.74(7)
Cu12 Cd13 Cd14 3_655 9_555 111.74(7)
Cu12 Cd13 Cd14 3_655 11_555 57.54(5)
Cu12 Cd13 Cd24 3_655 . 114.82(6)
Cu12 Cd13 Cd24 3_655 4_555 114.82(6)
Cu12 Cd13 Cd44 3_655 58_555 165.58(9)
Cu12 Cd13 Cd44 3_655 60_554 59.86(6)
Cd14 Cd13 Cd14 . 4_555 164.16(9)
Cd14 Cd13 Cd14 . 9_555 69.36(5)
Cd14 Cd13 Cd14 . 11_555 108.33(5)
Cd14 Cd13 Cd24 . . 60.87(5)
Cd14 Cd13 Cd24 . 4_555 132.72(7)
Cd14 Cd13 Cd44 . 58_555 125.31(5)
Cd14 Cd13 Cd44 . 60_554 61.86(5)
Cd14 Cd13 Cd14 4_555 9_555 108.33(5)
Cd14 Cd13 Cd14 4_555 11_555 69.36(5)
Cd14 Cd13 Cd24 4_555 . 132.72(7)
Cd14 Cd13 Cd24 4_555 4_555 60.87(5)
Cd14 Cd13 Cd44 4_555 58_555 61.86(5)
Cd14 Cd13 Cd44 4_555 60_554 125.31(5)
Cd14 Cd13 Cd14 9_555 11_555 164.16(9)
Cd14 Cd13 Cd24 9_555 . 60.87(5)
Cd14 Cd13 Cd24 9_555 4_555 132.72(7)
Cd14 Cd13 Cd44 9_555 58_555 61.86(5)
Cd14 Cd13 Cd44 9_555 60_554 125.31(5)
Cd14 Cd13 Cd24 11_555 . 132.72(7)
Cd14 Cd13 Cd24 11_555 4_555 60.87(5)
Cd14 Cd13 Cd44 11_555 58_555 125.31(5)
Cd14 Cd13 Cd44 11_555 60_554 61.86(5)
Cd24 Cd13 Cd24 . 4_555 91.89(8)
Cd24 Cd13 Cd44 . 58_555 74.42(6)
Cd24 Cd13 Cd44 . 60_554 74.42(6)
Cd24 Cd13 Cd44 4_555 58_555 74.42(6)
Cd24 Cd13 Cd44 4_555 60_554 74.42(6)
Cd44 Cd13 Cd44 58_555 60_554 134.56(9)
Cu11 Cd14 Cd11 . . 0
Cu11 Cd14 Cd12 . 3_655 57.38(7)
Cu11 Cd14 Cu12 . 3_655 57.38(7)
Cu11 Cd14 Cd13 . . 55.91(7)
Cu11 Cd14 Cd13 . 5_555 55.91(7)
Cu11 Cd14 Cd22 . . 94.15(7)
Cu11 Cd14 Cd23 . . 155.59(10)
Cu11 Cd14 Cd24 . . 99.42(8)
Cu11 Cd14 Cd24 . 5_555 99.42(8)
Cu11 Cd14 Cd44 . 74_555 103.36(7)
Cu11 Cd14 Cd44 . 60_554 103.36(7)
Cd11 Cd14 Cd12 . 3_655 57.38(7)
Cd11 Cd14 Cu12 . 3_655 57.38(7)
Cd11 Cd14 Cd13 . . 55.91(7)
Cd11 Cd14 Cd13 . 5_555 55.91(7)
Cd11 Cd14 Cd22 . . 94.15(7)
Cd11 Cd14 Cd23 . . 155.59(10)
Cd11 Cd14 Cd24 . . 99.42(8)
Cd11 Cd14 Cd24 . 5_555 99.42(8)
Cd11 Cd14 Cd44 . 74_555 103.36(7)
Cd11 Cd14 Cd44 . 60_554 103.36(7)
Cd12 Cd14 Cu12 3_655 3_655 0
Cd12 Cd14 Cd13 3_655 . 58.76(5)
Cd12 Cd14 Cd13 3_655 5_555 58.76(5)
Cd12 Cd14 Cd22 3_655 . 151.53(7)
Cd12 Cd14 Cd23 3_655 . 147.03(9)
Cd12 Cd14 Cd24 3_655 . 112.02(7)
Cd12 Cd14 Cd24 3_655 5_555 112.02(7)
Cd12 Cd14 Cd44 3_655 74_555 58.62(7)
Cd12 Cd14 Cd44 3_655 60_554 58.62(7)
Cu12 Cd14 Cd13 3_655 . 58.76(5)
Cu12 Cd14 Cd13 3_655 5_555 58.76(5)
Cu12 Cd14 Cd22 3_655 . 151.53(7)
Cu12 Cd14 Cd23 3_655 . 147.03(9)
Cu12 Cd14 Cd24 3_655 . 112.02(7)
Cu12 Cd14 Cd24 3_655 5_555 112.02(7)
Cu12 Cd14 Cd44 3_655 74_555 58.62(7)
Cu12 Cd14 Cd44 3_655 60_554 58.62(7)
Cd13 Cd14 Cd13 . 5_555 103.86(7)
Cd13 Cd14 Cd22 . . 107.27(6)
Cd13 Cd14 Cd23 . . 128.07(6)
Cd13 Cd14 Cd24 . . 56.65(5)
Cd13 Cd14 Cd24 . 5_555 155.25(7)
Cd13 Cd14 Cd44 . 74_555 113.87(6)
Cd13 Cd14 Cd44 . 60_554 57.36(4)
Cd13 Cd14 Cd22 5_555 . 107.27(6)
Cd13 Cd14 Cd23 5_555 . 128.07(6)
Cd13 Cd14 Cd24 5_555 . 155.25(7)
Cd13 Cd14 Cd24 5_555 5_555 56.65(5)
Cd13 Cd14 Cd44 5_555 74_555 57.36(4)
Cd13 Cd14 Cd44 5_555 60_554 113.87(6)
Cd22 Cd14 Cd23 . . 61.44(7)
Cd22 Cd14 Cd24 . . 69.43(6)
Cd22 Cd14 Cd24 . 5_555 69.43(6)
Cd22 Cd14 Cd44 . 74_555 138.37(7)
Cd22 Cd14 Cd44 . 60_554 138.37(7)
Cd23 Cd14 Cd24 . . 73.16(6)
Cd23 Cd14 Cd24 . 5_555 73.16(6)
Cd23 Cd14 Cd44 . 74_555 96.09(7)
Cd23 Cd14 Cd44 . 60_554 96.09(7)
Cd24 Cd14 Cd24 . 5_555 135.61(7)
Cd24 Cd14 Cd44 . 74_555 141.10(6)
Cd24 Cd14 Cd44 . 60_554 70.60(6)
Cd24 Cd14 Cd44 5_555 74_555 70.60(6)
Cd24 Cd14 Cd44 5_555 60_554 141.10(6)
Cd44 Cd14 Cd44 74_555 60_554 73.68(6)
Cd21 Cu20 Cd21 . 74_555 109.47(7)
Cd21 Cu20 Cd21 . 51_555 109.47(7)
Cd21 Cu20 Cd21 . 28_555 109.47(7)
Cd21 Cu20 Cu21 . . 0
Cd21 Cu20 Cu21 . 74_555 109.47(7)
Cd21 Cu20 Cu21 . 51_555 109.47(7)
Cd21 Cu20 Cu21 . 28_555 109.47(7)
Cd21 Cu20 Cd22 . . 70.53(7)
Cd21 Cu20 Cd22 . 74_555 70.53(7)
Cd21 Cu20 Cd22 . 51_555 70.53(7)
Cd21 Cu20 Cd22 . 28_555 180
Cd21 Cu20 Cd21 74_555 51_555 109.47(7)
Cd21 Cu20 Cd21 74_555 28_555 109.47(7)
Cd21 Cu20 Cu21 74_555 . 109.47(7)
Cd21 Cu20 Cu21 74_555 74_555 0
Cd21 Cu20 Cu21 74_555 51_555 109.47(7)
Cd21 Cu20 Cu21 74_555 28_555 109.47(7)
Cd21 Cu20 Cd22 74_555 . 70.53(7)
Cd21 Cu20 Cd22 74_555 74_555 70.53(7)
Cd21 Cu20 Cd22 74_555 51_555 180
Cd21 Cu20 Cd22 74_555 28_555 70.53(7)
Cd21 Cu20 Cd21 51_555 28_555 109.47(7)
Cd21 Cu20 Cu21 51_555 . 109.47(7)
Cd21 Cu20 Cu21 51_555 74_555 109.47(7)
Cd21 Cu20 Cu21 51_555 51_555 0
Cd21 Cu20 Cu21 51_555 28_555 109.47(7)
Cd21 Cu20 Cd22 51_555 . 70.53(7)
Cd21 Cu20 Cd22 51_555 74_555 180
Cd21 Cu20 Cd22 51_555 51_555 70.53(7)
Cd21 Cu20 Cd22 51_555 28_555 70.53(7)
Cd21 Cu20 Cu21 28_555 . 109.47(7)
Cd21 Cu20 Cu21 28_555 74_555 109.47(7)
Cd21 Cu20 Cu21 28_555 51_555 109.47(7)
Cd21 Cu20 Cu21 28_555 28_555 0
Cd21 Cu20 Cd22 28_555 . 180
Cd21 Cu20 Cd22 28_555 74_555 70.53(7)
Cd21 Cu20 Cd22 28_555 51_555 70.53(7)
Cd21 Cu20 Cd22 28_555 28_555 70.53(7)
Cu21 Cu20 Cu21 . 74_555 109.47(7)
Cu21 Cu20 Cu21 . 51_555 109.47(7)
Cu21 Cu20 Cu21 . 28_555 109.47(7)
Cu21 Cu20 Cd22 . . 70.53(7)
Cu21 Cu20 Cd22 . 74_555 70.53(7)
Cu21 Cu20 Cd22 . 51_555 70.53(7)
Cu21 Cu20 Cd22 . 28_555 180
Cu21 Cu20 Cu21 74_555 51_555 109.47(7)
Cu21 Cu20 Cu21 74_555 28_555 109.47(7)
Cu21 Cu20 Cd22 74_555 . 70.53(7)
Cu21 Cu20 Cd22 74_555 74_555 70.53(7)
Cu21 Cu20 Cd22 74_555 51_555 180
Cu21 Cu20 Cd22 74_555 28_555 70.53(7)
Cu21 Cu20 Cu21 51_555 28_555 109.47(7)
Cu21 Cu20 Cd22 51_555 . 70.53(7)
Cu21 Cu20 Cd22 51_555 74_555 180
Cu21 Cu20 Cd22 51_555 51_555 70.53(7)
Cu21 Cu20 Cd22 51_555 28_555 70.53(7)
Cu21 Cu20 Cd22 28_555 . 180
Cu21 Cu20 Cd22 28_555 74_555 70.53(7)
Cu21 Cu20 Cd22 28_555 51_555 70.53(7)
Cu21 Cu20 Cd22 28_555 28_555 70.53(7)
Cd22 Cu20 Cd22 . 74_555 109.47(7)
Cd22 Cu20 Cd22 . 51_555 109.47(7)
Cd22 Cu20 Cd22 . 28_555 109.47(7)
Cd22 Cu20 Cd22 74_555 51_555 109.47(7)
Cd22 Cu20 Cd22 74_555 28_555 109.47(7)
Cd22 Cu20 Cd22 51_555 28_555 109.47(7)
Cu20 Cd21 Cu21 . . 0
Cu20 Cd21 Cd22 . . 55.93(5)
Cu20 Cd21 Cd22 . 74_555 55.93(5)
Cu20 Cd21 Cd22 . 51_555 55.93(5)
Cu20 Cd21 Cd23 . . 80.37(7)
Cu20 Cd21 Cd23 . 79_555 80.37(7)
Cu20 Cd21 Cd23 . 9_555 80.37(7)
Cu20 Cd21 Cd24 . . 123.36(8)
Cu20 Cd21 Cd24 . 79_555 123.36(8)
Cu20 Cd21 Cd24 . 58_555 123.36(8)
Cu20 Cd21 Ir32 . . 180
Cu21 Cd21 Cd22 . . 0
Cu21 Cd21 Cd22 . 74_555 0
Cu21 Cd21 Cd22 . 51_555 0
Cu21 Cd21 Cd23 . . 0
Cu21 Cd21 Cd23 . 79_555 0
Cu21 Cd21 Cd23 . 9_555 0
Cu21 Cd21 Cd24 . . 0
Cu21 Cd21 Cd24 . 79_555 0
Cu21 Cd21 Cd24 . 58_555 0
Cu21 Cd21 Ir32 . . 0
Cd22 Cd21 Cd22 . 74_555 91.68(7)
Cd22 Cd21 Cd22 . 51_555 91.68(7)
Cd22 Cd21 Cd23 . . 59.87(6)
Cd22 Cd21 Cd23 . 79_555 136.31(9)
Cd22 Cd21 Cd23 . 9_555 59.87(6)
Cd22 Cd21 Cd24 . . 67.42(6)
Cd22 Cd21 Cd24 . 79_555 130.84(8)
Cd22 Cd21 Cd24 . 58_555 130.84(8)
Cd22 Cd21 Ir32 . . 124.07(8)
Cd22 Cd21 Cd22 74_555 51_555 91.68(7)
Cd22 Cd21 Cd23 74_555 . 59.87(6)
Cd22 Cd21 Cd23 74_555 79_555 59.87(6)
Cd22 Cd21 Cd23 74_555 9_555 136.31(9)
Cd22 Cd21 Cd24 74_555 . 130.84(8)
Cd22 Cd21 Cd24 74_555 79_555 67.42(6)
Cd22 Cd21 Cd24 74_555 58_555 130.84(8)
Cd22 Cd21 Ir32 74_555 . 124.07(8)
Cd22 Cd21 Cd23 51_555 . 136.31(9)
Cd22 Cd21 Cd23 51_555 79_555 59.87(6)
Cd22 Cd21 Cd23 51_555 9_555 59.87(6)
Cd22 Cd21 Cd24 51_555 . 130.84(8)
Cd22 Cd21 Cd24 51_555 79_555 130.84(8)
Cd22 Cd21 Cd24 51_555 58_555 67.42(6)
Cd22 Cd21 Ir32 51_555 . 124.07(8)
Cd23 Cd21 Cd23 . 79_555 117.26(7)
Cd23 Cd21 Cd23 . 9_555 117.26(7)
Cd23 Cd21 Cd24 . . 71.35(7)
Cd23 Cd21 Cd24 . 79_555 71.35(7)
Cd23 Cd21 Cd24 . 58_555 156.27(8)
Cd23 Cd21 Ir32 . . 99.63(8)
Cd23 Cd21 Cd23 79_555 9_555 117.26(7)
Cd23 Cd21 Cd24 79_555 . 156.27(8)
Cd23 Cd21 Cd24 79_555 79_555 71.35(7)
Cd23 Cd21 Cd24 79_555 58_555 71.35(7)
Cd23 Cd21 Ir32 79_555 . 99.63(8)
Cd23 Cd21 Cd24 9_555 . 71.35(7)
Cd23 Cd21 Cd24 9_555 79_555 156.27(8)
Cd23 Cd21 Cd24 9_555 58_555 71.35(7)
Cd23 Cd21 Ir32 9_555 . 99.63(8)
Cd24 Cd21 Cd24 . 79_555 92.66(7)
Cd24 Cd21 Cd24 . 58_555 92.66(7)
Cd24 Cd21 Ir32 . . 56.64(6)
Cd24 Cd21 Cd24 79_555 58_555 92.66(7)
Cd24 Cd21 Ir32 79_555 . 56.64(6)
Cd24 Cd21 Ir32 58_555 . 56.64(6)
Cu20 Cu21 Cd21 . . 0
Cu20 Cu21 Ir32 . . 180
Cd21 Cu21 Ir32 . . 0
Cd14 Cd22 Cd14 . 5_555 70.90(5)
Cd14 Cd22 Cd14 . 9_555 70.90(5)
Cd14 Cd22 Cu20 . . 137.95(7)
Cd14 Cd22 Cd21 . . 99.90(7)
Cd14 Cd22 Cd21 . 74_555 99.90(7)
Cd14 Cd22 Cd21 . 51_555 168.51(8)
Cd14 Cd22 Cd23 . . 59.04(6)
Cd14 Cd22 Cd23 . 5_555 118.13(7)
Cd14 Cd22 Cd23 . 9_555 118.13(7)
Cd14 Cd22 Cd14 5_555 9_555 70.90(5)
Cd14 Cd22 Cu20 5_555 . 137.95(7)
Cd14 Cd22 Cd21 5_555 . 168.51(8)
Cd14 Cd22 Cd21 5_555 74_555 99.90(7)
Cd14 Cd22 Cd21 5_555 51_555 99.90(7)
Cd14 Cd22 Cd23 5_555 . 118.13(7)
Cd14 Cd22 Cd23 5_555 5_555 59.04(6)
Cd14 Cd22 Cd23 5_555 9_555 118.13(7)
Cd14 Cd22 Cu20 9_555 . 137.95(7)
Cd14 Cd22 Cd21 9_555 . 99.90(7)
Cd14 Cd22 Cd21 9_555 74_555 168.51(8)
Cd14 Cd22 Cd21 9_555 51_555 99.90(7)
Cd14 Cd22 Cd23 9_555 . 118.13(7)
Cd14 Cd22 Cd23 9_555 5_555 118.13(7)
Cd14 Cd22 Cd23 9_555 9_555 59.04(6)
Cu20 Cd22 Cd21 . . 53.54(5)
Cu20 Cd22 Cd21 . 74_555 53.54(5)
Cu20 Cd22 Cd21 . 51_555 53.54(5)
Cu20 Cd22 Cd23 . . 78.91(7)
Cu20 Cd22 Cd23 . 5_555 78.91(7)
Cu20 Cd22 Cd23 . 9_555 78.91(7)
Cd21 Cd22 Cd21 . 74_555 88.29(7)
Cd21 Cd22 Cd21 . 51_555 88.29(7)
Cd21 Cd22 Cd23 . . 59.41(6)
Cd21 Cd22 Cd23 . 5_555 132.45(8)
Cd21 Cd22 Cd23 . 9_555 59.41(6)
Cd21 Cd22 Cd21 74_555 51_555 88.29(7)
Cd21 Cd22 Cd23 74_555 . 59.41(6)
Cd21 Cd22 Cd23 74_555 5_555 59.41(6)
Cd21 Cd22 Cd23 74_555 9_555 132.45(8)
Cd21 Cd22 Cd23 51_555 . 132.45(8)
Cd21 Cd22 Cd23 51_555 5_555 59.41(6)
Cd21 Cd22 Cd23 51_555 9_555 59.41(6)
Cd23 Cd22 Cd23 . 5_555 116.39(7)
Cd23 Cd22 Cd23 . 9_555 116.39(7)
Cd23 Cd22 Cd23 5_555 9_555 116.39(7)
Cd23 Cu23 Cd43 . 3_655 0
Cd14 Cd23 Cd14 . 74_555 148.26(11)
Cd14 Cd23 Cd21 . . 101.17(6)
Cd14 Cd23 Cd21 . 74_555 101.17(6)
Cd14 Cd23 Cd22 . . 59.52(6)
Cd14 Cd23 Cd22 . 74_555 152.22(10)
Cd14 Cd23 Cu23 . . 0
Cd14 Cd23 Cd43 . 3_655 74.13(6)
Cd14 Cd23 Cd21 74_555 . 101.17(6)
Cd14 Cd23 Cd21 74_555 74_555 101.17(6)
Cd14 Cd23 Cd22 74_555 . 152.22(10)
Cd14 Cd23 Cd22 74_555 74_555 59.52(6)
Cd14 Cd23 Cu23 74_555 . 0
Cd14 Cd23 Cd43 74_555 3_655 74.13(6)
Cd21 Cd23 Cd21 . 74_555 89.78(10)
Cd21 Cd23 Cd22 . . 60.72(7)
Cd21 Cd23 Cd22 . 74_555 60.72(7)
Cd21 Cd23 Cu23 . . 0
Cd21 Cd23 Cd43 . 3_655 135.11(6)
Cd21 Cd23 Cd22 74_555 . 60.72(7)
Cd21 Cd23 Cd22 74_555 74_555 60.72(7)
Cd21 Cd23 Cu23 74_555 . 0
Cd21 Cd23 Cd43 74_555 3_655 135.11(6)
Cd22 Cd23 Cd22 . 74_555 92.70(10)
Cd22 Cd23 Cu23 . . 0
Cd22 Cd23 Cd43 . 3_655 133.65(5)
Cd22 Cd23 Cu23 74_555 . 0
Cd22 Cd23 Cd43 74_555 3_655 133.65(5)
Cu23 Cd23 Cd43 . 3_655 0
Cd13 Cd24 Cd14 . . 62.48(6)
Cd13 Cd24 Cd14 . 9_555 62.48(6)
Cd13 Cd24 Cd21 . . 157.32(7)
Cd13 Cd24 Cd31 . . 93.01(7)
Cd13 Cd24 Ir32 . . 147.62(7)
Cd13 Cd24 Cd33 . . 107.13(7)
Cd13 Cd24 Cd33 . 58_555 107.13(7)
Cd14 Cd24 Cd14 . 9_555 70.57(6)
Cd14 Cd24 Cd21 . . 99.61(7)
Cd14 Cd24 Cd31 . . 134.13(7)
Cd14 Cd24 Ir32 . . 138.64(7)
Cd14 Cd24 Cd33 . . 89.72(6)
Cd14 Cd24 Cd33 . 58_555 160.19(7)
Cd14 Cd24 Cd21 9_555 . 99.61(7)
Cd14 Cd24 Cd31 9_555 . 134.13(7)
Cd14 Cd24 Ir32 9_555 . 138.64(7)
Cd14 Cd24 Cd33 9_555 . 160.19(7)
Cd14 Cd24 Cd33 9_555 58_555 89.72(6)
Cd21 Cd24 Cd31 . . 109.67(7)
Cd21 Cd24 Ir32 . . 55.06(5)
Cd21 Cd24 Cd33 . . 85.32(7)
Cd21 Cd24 Cd33 . 58_555 85.32(7)
Cd31 Cd24 Ir32 . . 54.61(5)
Cd31 Cd24 Cd33 . . 59.47(5)
Cd31 Cd24 Cd33 . 58_555 59.47(5)
Ir32 Cd24 Cd33 . . 59.14(5)
Ir32 Cd24 Cd33 . 58_555 59.14(5)
Cd33 Cd24 Cd33 . 58_555 109.88(7)
Cd24 Cd31 Cd24 . 4_555 82.10(8)
Cd24 Cd31 Cd31 . 77_545 149.50(3)
Cd24 Cd31 Cd31 . 78_555 101.83(5)
Cd24 Cd31 Cd31 . 57_554 149.50(3)
Cd24 Cd31 Cd31 . 58_555 101.83(5)
Cd24 Cd31 Ir32 . . 55.63(4)
Cd24 Cd31 Ir32 . 4_555 137.72(8)
Cd24 Cd31 Cd33 . . 58.10(5)
Cd24 Cd31 Cd33 . 4_555 100.91(7)
Cd24 Cd31 Cd33 . 58_555 58.10(5)
Cd24 Cd31 Cd33 . 60_554 100.91(7)
Cd24 Cd31 Cd31 4_555 77_545 101.83(5)
Cd24 Cd31 Cd31 4_555 78_555 149.50(3)
Cd24 Cd31 Cd31 4_555 57_554 101.83(5)
Cd24 Cd31 Cd31 4_555 58_555 149.50(3)
Cd24 Cd31 Ir32 4_555 . 137.72(8)
Cd24 Cd31 Ir32 4_555 4_555 55.63(4)
Cd24 Cd31 Cd33 4_555 . 100.91(7)
Cd24 Cd31 Cd33 4_555 4_555 58.10(5)
Cd24 Cd31 Cd33 4_555 58_555 100.91(7)
Cd24 Cd31 Cd33 4_555 60_554 58.10(5)
Cd31 Cd31 Cd31 77_545 78_555 90.00(8)
Cd31 Cd31 Cd31 77_545 57_554 60.00(5)
Cd31 Cd31 Cd31 77_545 58_555 60.00(5)
Cd31 Cd31 Ir32 77_545 . 114.48(7)
Cd31 Cd31 Ir32 77_545 4_555 54.63(4)
Cd31 Cd31 Cd33 77_545 . 146.68(8)
Cd31 Cd31 Cd33 77_545 4_555 58.83(5)
Cd31 Cd31 Cd33 77_545 58_555 91.65(4)
Cd31 Cd31 Cd33 77_545 60_554 106.81(4)
Cd31 Cd31 Cd31 78_555 57_554 60.00(5)
Cd31 Cd31 Cd31 78_555 58_555 60.00(5)
Cd31 Cd31 Ir32 78_555 . 54.63(4)
Cd31 Cd31 Ir32 78_555 4_555 114.48(7)
Cd31 Cd31 Cd33 78_555 . 58.83(5)
Cd31 Cd31 Cd33 78_555 4_555 146.68(8)
Cd31 Cd31 Cd33 78_555 58_555 106.81(4)
Cd31 Cd31 Cd33 78_555 60_554 91.65(4)
Cd31 Cd31 Cd31 57_554 58_555 90.00(8)
Cd31 Cd31 Ir32 57_554 . 114.48(7)
Cd31 Cd31 Ir32 57_554 4_555 54.63(4)
Cd31 Cd31 Cd33 57_554 . 91.65(4)
Cd31 Cd31 Cd33 57_554 4_555 106.81(4)
Cd31 Cd31 Cd33 57_554 58_555 146.68(8)
Cd31 Cd31 Cd33 57_554 60_554 58.83(5)
Cd31 Cd31 Ir32 58_555 . 54.63(4)
Cd31 Cd31 Ir32 58_555 4_555 114.48(7)
Cd31 Cd31 Cd33 58_555 . 106.81(4)
Cd31 Cd31 Cd33 58_555 4_555 91.65(4)
Cd31 Cd31 Cd33 58_555 58_555 58.83(5)
Cd31 Cd31 Cd33 58_555 60_554 146.68(8)
Ir32 Cd31 Ir32 . 4_555 166.65(10)
Ir32 Cd31 Cd33 . . 58.90(4)
Ir32 Cd31 Cd33 . 4_555 124.67(5)
Ir32 Cd31 Cd33 . 58_555 58.90(4)
Ir32 Cd31 Cd33 . 60_554 124.67(5)
Ir32 Cd31 Cd33 4_555 . 124.67(5)
Ir32 Cd31 Cd33 4_555 4_555 58.90(4)
Ir32 Cd31 Cd33 4_555 58_555 124.67(5)
Ir32 Cd31 Cd33 4_555 60_554 58.90(4)
Cd33 Cd31 Cd33 . 4_555 154.01(9)
Cd33 Cd31 Cd33 . 58_555 107.56(5)
Cd33 Cd31 Cd33 . 60_554 66.25(4)
Cd33 Cd31 Cd33 4_555 58_555 66.25(4)
Cd33 Cd31 Cd33 4_555 60_554 107.56(5)
Cd33 Cd31 Cd33 58_555 60_554 154.01(9)
Cd21 Ir32 Cu21 . . 0
Cd21 Ir32 Cd24 . . 68.30(6)
Cd21 Ir32 Cd24 . 79_555 68.30(6)
Cd21 Ir32 Cd24 . 58_555 68.30(6)
Cd21 Ir32 Cd31 . . 138.06(7)
Cd21 Ir32 Cd31 . 78_555 138.06(7)
Cd21 Ir32 Cd31 . 58_555 138.06(7)
Cd21 Ir32 Cd33 . . 95.47(6)
Cd21 Ir32 Cd33 . 79_555 95.47(6)
Cd21 Ir32 Cd33 . 58_555 95.47(6)
Cu21 Ir32 Cd24 . . 68.30(6)
Cu21 Ir32 Cd24 . 79_555 68.30(6)
Cu21 Ir32 Cd24 . 58_555 68.30(6)
Cu21 Ir32 Cd31 . . 138.06(7)
Cu21 Ir32 Cd31 . 78_555 138.06(7)
Cu21 Ir32 Cd31 . 58_555 138.06(7)
Cu21 Ir32 Cd33 . . 95.47(6)
Cu21 Ir32 Cd33 . 79_555 95.47(6)
Cu21 Ir32 Cd33 . 58_555 95.47(6)
Cd24 Ir32 Cd24 . 79_555 107.15(5)
Cd24 Ir32 Cd24 . 58_555 107.15(5)
Cd24 Ir32 Cd31 . . 69.76(6)
Cd24 Ir32 Cd31 . 78_555 125.84(5)
Cd24 Ir32 Cd31 . 58_555 125.84(5)
Cd24 Ir32 Cd33 . . 64.71(4)
Cd24 Ir32 Cd33 . 79_555 163.77(5)
Cd24 Ir32 Cd33 . 58_555 64.71(4)
Cd24 Ir32 Cd24 79_555 58_555 107.15(5)
Cd24 Ir32 Cd31 79_555 . 125.84(5)
Cd24 Ir32 Cd31 79_555 78_555 69.76(6)
Cd24 Ir32 Cd31 79_555 58_555 125.84(5)
Cd24 Ir32 Cd33 79_555 . 64.71(4)
Cd24 Ir32 Cd33 79_555 79_555 64.71(4)
Cd24 Ir32 Cd33 79_555 58_555 163.77(5)
Cd24 Ir32 Cd31 58_555 . 125.84(5)
Cd24 Ir32 Cd31 58_555 78_555 125.84(5)
Cd24 Ir32 Cd31 58_555 58_555 69.76(6)
Cd24 Ir32 Cd33 58_555 . 163.77(5)
Cd24 Ir32 Cd33 58_555 79_555 64.71(4)
Cd24 Ir32 Cd33 58_555 58_555 64.71(4)
Cd31 Ir32 Cd31 . 78_555 70.73(6)
Cd31 Ir32 Cd31 . 58_555 70.73(6)
Cd31 Ir32 Cd33 . . 66.20(5)
Cd31 Ir32 Cd33 . 79_555 126.47(6)
Cd31 Ir32 Cd33 . 58_555 66.20(5)
Cd31 Ir32 Cd31 78_555 58_555 70.73(6)
Cd31 Ir32 Cd33 78_555 . 66.20(5)
Cd31 Ir32 Cd33 78_555 79_555 66.20(5)
Cd31 Ir32 Cd33 78_555 58_555 126.47(6)
Cd31 Ir32 Cd33 58_555 . 126.47(6)
Cd31 Ir32 Cd33 58_555 79_555 66.20(5)
Cd31 Ir32 Cd33 58_555 58_555 66.20(5)
Cd33 Ir32 Cd33 . 79_555 119.10(5)
Cd33 Ir32 Cd33 . 58_555 119.10(5)
Cd33 Ir32 Cd33 79_555 58_555 119.10(5)
Cd24 Cd33 Cd24 . 79_555 95.31(7)
Cd24 Cd33 Cd31 . . 62.43(5)
Cd24 Cd33 Cd31 . 78_555 107.59(6)
Cd24 Cd33 Ir32 . . 56.15(5)
Cd24 Cd33 Ir42 . . 130.59(6)
Cd24 Cd33 Cd42 . . 130.59(6)
Cd24 Cd33 Cd43 . 3_655 98.83(6)
Cd24 Cd33 Cd44 . . 152.53(6)
Cd24 Cd33 Cd44 . 60_554 70.88(6)
Cd24 Cd33 Cd31 79_555 . 107.59(6)
Cd24 Cd33 Cd31 79_555 78_555 62.43(5)
Cd24 Cd33 Ir32 79_555 . 56.15(5)
Cd24 Cd33 Ir42 79_555 . 130.59(6)
Cd24 Cd33 Cd42 79_555 . 130.59(6)
Cd24 Cd33 Cd43 79_555 3_655 98.83(6)
Cd24 Cd33 Cd44 79_555 . 70.88(6)
Cd24 Cd33 Cd44 79_555 60_554 152.53(6)
Cd31 Cd33 Cd31 . 78_555 62.34(6)
Cd31 Cd33 Ir32 . . 54.90(3)
Cd31 Cd33 Ir42 . . 109.53(5)
Cd31 Cd33 Cd42 . . 109.53(5)
Cd31 Cd33 Cd43 . 3_655 148.45(6)
Cd31 Cd33 Cd44 . . 143.64(7)
Cd31 Cd33 Cd44 . 60_554 87.40(6)
Cd31 Cd33 Ir32 78_555 . 54.90(3)
Cd31 Cd33 Ir42 78_555 . 109.53(5)
Cd31 Cd33 Cd42 78_555 . 109.53(5)
Cd31 Cd33 Cd43 78_555 3_655 148.45(6)
Cd31 Cd33 Cd44 78_555 . 87.40(6)
Cd31 Cd33 Cd44 78_555 60_554 143.64(7)
Ir32 Cd33 Ir42 . . 160.78(6)
Ir32 Cd33 Cd42 . . 160.78(6)
Ir32 Cd33 Cd43 . 3_655 137.38(7)
Ir32 Cd33 Cd44 . . 124.25(5)
Ir32 Cd33 Cd44 . 60_554 124.25(5)
Ir42 Cd33 Cd42 . . 0
Ir42 Cd33 Cd43 . 3_655 61.84(6)
Ir42 Cd33 Cd44 . . 59.85(4)
Ir42 Cd33 Cd44 . 60_554 59.85(4)
Cd42 Cd33 Cd43 . 3_655 61.84(6)
Cd42 Cd33 Cd44 . . 59.85(4)
Cd42 Cd33 Cd44 . 60_554 59.85(4)
Cd43 Cd33 Cd44 3_655 . 61.68(5)
Cd43 Cd33 Cd44 3_655 60_554 61.68(5)
Cd44 Cd33 Cd44 . 60_554 110.52(6)
Cd41 Cd41 Cd41 74_555 51_554 60.00(6)
Cd41 Cd41 Cd41 74_555 28_554 60.00(6)
Cd41 Cd41 Cu41 74_555 . 0
Cd41 Cd41 Cu41 74_555 74_555 0
Cd41 Cd41 Cu41 74_555 51_554 60.00(6)
Cd41 Cd41 Cu41 74_555 28_554 60.00(6)
Cd41 Cd41 Ir42 74_555 . 59.98(6)
Cd41 Cd41 Ir42 74_555 74_555 59.98(6)
Cd41 Cd41 Ir42 74_555 51_554 109.45(7)
Cd41 Cd41 Cd42 74_555 . 59.98(6)
Cd41 Cd41 Cd42 74_555 74_555 59.98(6)
Cd41 Cd41 Cd42 74_555 51_554 109.45(7)
Cd41 Cd41 Cd43 74_555 3_655 59.49(6)
Cd41 Cd41 Cd43 74_555 29_544 110.81(8)
Cd41 Cd41 Cd43 74_555 9_554 110.81(8)
Cd41 Cd41 Cd44 74_555 74_555 110.85(8)
Cd41 Cd41 Cd44 74_555 31_554 169.00(8)
Cd41 Cd41 Cd44 74_555 60_554 110.85(8)
Cd41 Cd41 Cd41 51_554 28_554 60.00(6)
Cd41 Cd41 Cu41 51_554 . 0
Cd41 Cd41 Cu41 51_554 74_555 60.00(6)
Cd41 Cd41 Cu41 51_554 51_554 0
Cd41 Cd41 Cu41 51_554 28_554 60.00(6)
Cd41 Cd41 Ir42 51_554 . 59.98(6)
Cd41 Cd41 Ir42 51_554 74_555 109.45(7)
Cd41 Cd41 Ir42 51_554 51_554 59.98(6)
Cd41 Cd41 Cd42 51_554 . 59.98(6)
Cd41 Cd41 Cd42 51_554 74_555 109.45(7)
Cd41 Cd41 Cd42 51_554 51_554 59.98(6)
Cd41 Cd41 Cd43 51_554 3_655 110.81(8)
Cd41 Cd41 Cd43 51_554 29_544 110.81(8)
Cd41 Cd41 Cd43 51_554 9_554 59.49(6)
Cd41 Cd41 Cd44 51_554 74_555 169.00(8)
Cd41 Cd41 Cd44 51_554 31_554 110.85(8)
Cd41 Cd41 Cd44 51_554 60_554 110.85(8)
Cd41 Cd41 Cu41 28_554 . 0
Cd41 Cd41 Cu41 28_554 74_555 60.00(6)
Cd41 Cd41 Cu41 28_554 51_554 60.00(6)
Cd41 Cd41 Cu41 28_554 28_554 0
Cd41 Cd41 Ir42 28_554 . 109.45(7)
Cd41 Cd41 Ir42 28_554 74_555 59.98(6)
Cd41 Cd41 Ir42 28_554 51_554 59.98(6)
Cd41 Cd41 Cd42 28_554 . 109.45(7)
Cd41 Cd41 Cd42 28_554 74_555 59.98(6)
Cd41 Cd41 Cd42 28_554 51_554 59.98(6)
Cd41 Cd41 Cd43 28_554 3_655 110.81(8)
Cd41 Cd41 Cd43 28_554 29_544 59.49(6)
Cd41 Cd41 Cd43 28_554 9_554 110.81(8)
Cd41 Cd41 Cd44 28_554 74_555 110.85(8)
Cd41 Cd41 Cd44 28_554 31_554 110.85(8)
Cd41 Cd41 Cd44 28_554 60_554 169.00(8)
Cu41 Cd41 Cu41 . 74_555 0
Cu41 Cd41 Cu41 . 51_554 0
Cu41 Cd41 Cu41 . 28_554 0
Cu41 Cd41 Ir42 . . 0
Cu41 Cd41 Ir42 . 74_555 0
Cu41 Cd41 Ir42 . 51_554 0
Cu41 Cd41 Cd42 . . 0
Cu41 Cd41 Cd42 . 74_555 0
Cu41 Cd41 Cd42 . 51_554 0
Cu41 Cd41 Cd43 . 3_655 0
Cu41 Cd41 Cd43 . 29_544 0
Cu41 Cd41 Cd43 . 9_554 0
Cu41 Cd41 Cd44 . 74_555 0
Cu41 Cd41 Cd44 . 31_554 0
Cu41 Cd41 Cd44 . 60_554 0
Cu41 Cd41 Cu41 74_555 51_554 60.00(6)
Cu41 Cd41 Cu41 74_555 28_554 60.00(6)
Cu41 Cd41 Ir42 74_555 . 59.98(6)
Cu41 Cd41 Ir42 74_555 74_555 59.98(6)
Cu41 Cd41 Ir42 74_555 51_554 109.45(7)
Cu41 Cd41 Cd42 74_555 . 59.98(6)
Cu41 Cd41 Cd42 74_555 74_555 59.98(6)
Cu41 Cd41 Cd42 74_555 51_554 109.45(7)
Cu41 Cd41 Cd43 74_555 3_655 59.49(6)
Cu41 Cd41 Cd43 74_555 29_544 110.81(8)
Cu41 Cd41 Cd43 74_555 9_554 110.81(8)
Cu41 Cd41 Cd44 74_555 74_555 110.85(8)
Cu41 Cd41 Cd44 74_555 31_554 169.00(8)
Cu41 Cd41 Cd44 74_555 60_554 110.85(8)
Cu41 Cd41 Cu41 51_554 28_554 60.00(6)
Cu41 Cd41 Ir42 51_554 . 59.98(6)
Cu41 Cd41 Ir42 51_554 74_555 109.45(7)
Cu41 Cd41 Ir42 51_554 51_554 59.98(6)
Cu41 Cd41 Cd42 51_554 . 59.98(6)
Cu41 Cd41 Cd42 51_554 74_555 109.45(7)
Cu41 Cd41 Cd42 51_554 51_554 59.98(6)
Cu41 Cd41 Cd43 51_554 3_655 110.81(8)
Cu41 Cd41 Cd43 51_554 29_544 110.81(8)
Cu41 Cd41 Cd43 51_554 9_554 59.49(6)
Cu41 Cd41 Cd44 51_554 74_555 169.00(8)
Cu41 Cd41 Cd44 51_554 31_554 110.85(8)
Cu41 Cd41 Cd44 51_554 60_554 110.85(8)
Cu41 Cd41 Ir42 28_554 . 109.45(7)
Cu41 Cd41 Ir42 28_554 74_555 59.98(6)
Cu41 Cd41 Ir42 28_554 51_554 59.98(6)
Cu41 Cd41 Cd42 28_554 . 109.45(7)
Cu41 Cd41 Cd42 28_554 74_555 59.98(6)
Cu41 Cd41 Cd42 28_554 51_554 59.98(6)
Cu41 Cd41 Cd43 28_554 3_655 110.81(8)
Cu41 Cd41 Cd43 28_554 29_544 59.49(6)
Cu41 Cd41 Cd43 28_554 9_554 110.81(8)
Cu41 Cd41 Cd44 28_554 74_555 110.85(8)
Cu41 Cd41 Cd44 28_554 31_554 110.85(8)
Cu41 Cd41 Cd44 28_554 60_554 169.00(8)
Ir42 Cd41 Ir42 . 74_555 112.86(6)
Ir42 Cd41 Ir42 . 51_554 112.86(6)
Ir42 Cd41 Cd42 . . 0
Ir42 Cd41 Cd42 . 74_555 112.86(6)
Ir42 Cd41 Cd42 . 51_554 112.86(6)
Ir42 Cd41 Cd43 . 3_655 62.82(4)
Ir42 Cd41 Cd43 . 29_544 168.93(8)
Ir42 Cd41 Cd43 . 9_554 62.82(4)
Ir42 Cd41 Cd44 . 74_555 122.41(7)
Ir42 Cd41 Cd44 . 31_554 122.41(7)
Ir42 Cd41 Cd44 . 60_554 59.55(5)
Ir42 Cd41 Ir42 74_555 51_554 112.86(6)
Ir42 Cd41 Cd42 74_555 . 112.86(6)
Ir42 Cd41 Cd42 74_555 74_555 0
Ir42 Cd41 Cd42 74_555 51_554 112.86(6)
Ir42 Cd41 Cd43 74_555 3_655 62.82(4)
Ir42 Cd41 Cd43 74_555 29_544 62.82(4)
Ir42 Cd41 Cd43 74_555 9_554 168.93(8)
Ir42 Cd41 Cd44 74_555 74_555 59.55(5)
Ir42 Cd41 Cd44 74_555 31_554 122.41(7)
Ir42 Cd41 Cd44 74_555 60_554 122.41(7)
Ir42 Cd41 Cd42 51_554 . 112.86(6)
Ir42 Cd41 Cd42 51_554 74_555 112.86(6)
Ir42 Cd41 Cd42 51_554 51_554 0
Ir42 Cd41 Cd43 51_554 3_655 168.93(8)
Ir42 Cd41 Cd43 51_554 29_544 62.82(4)
Ir42 Cd41 Cd43 51_554 9_554 62.82(4)
Ir42 Cd41 Cd44 51_554 74_555 122.41(7)
Ir42 Cd41 Cd44 51_554 31_554 59.55(5)
Ir42 Cd41 Cd44 51_554 60_554 122.41(7)
Cd42 Cd41 Cd42 . 74_555 112.86(6)
Cd42 Cd41 Cd42 . 51_554 112.86(6)
Cd42 Cd41 Cd43 . 3_655 62.82(4)
Cd42 Cd41 Cd43 . 29_544 168.93(8)
Cd42 Cd41 Cd43 . 9_554 62.82(4)
Cd42 Cd41 Cd44 . 74_555 122.41(7)
Cd42 Cd41 Cd44 . 31_554 122.41(7)
Cd42 Cd41 Cd44 . 60_554 59.55(5)
Cd42 Cd41 Cd42 74_555 51_554 112.86(6)
Cd42 Cd41 Cd43 74_555 3_655 62.82(4)
Cd42 Cd41 Cd43 74_555 29_544 62.82(4)
Cd42 Cd41 Cd43 74_555 9_554 168.93(8)
Cd42 Cd41 Cd44 74_555 74_555 59.55(5)
Cd42 Cd41 Cd44 74_555 31_554 122.41(7)
Cd42 Cd41 Cd44 74_555 60_554 122.41(7)
Cd42 Cd41 Cd43 51_554 3_655 168.93(8)
Cd42 Cd41 Cd43 51_554 29_544 62.82(4)
Cd42 Cd41 Cd43 51_554 9_554 62.82(4)
Cd42 Cd41 Cd44 51_554 74_555 122.41(7)
Cd42 Cd41 Cd44 51_554 31_554 59.55(5)
Cd42 Cd41 Cd44 51_554 60_554 122.41(7)
Cd43 Cd41 Cd43 3_655 29_544 119.32(6)
Cd43 Cd41 Cd43 3_655 9_554 119.32(6)
Cd43 Cd41 Cd44 3_655 74_555 65.33(6)
Cd43 Cd41 Cd44 3_655 31_554 131.51(8)
Cd43 Cd41 Cd44 3_655 60_554 65.33(6)
Cd43 Cd41 Cd43 29_544 9_554 119.32(6)
Cd43 Cd41 Cd44 29_544 74_555 65.33(6)
Cd43 Cd41 Cd44 29_544 31_554 65.33(6)
Cd43 Cd41 Cd44 29_544 60_554 131.51(8)
Cd43 Cd41 Cd44 9_554 74_555 131.51(8)
Cd43 Cd41 Cd44 9_554 31_554 65.33(6)
Cd43 Cd41 Cd44 9_554 60_554 65.33(6)
Cd44 Cd41 Cd44 74_555 31_554 77.47(6)
Cd44 Cd41 Cd44 74_555 60_554 77.47(6)
Cd44 Cd41 Cd44 31_554 60_554 77.47(6)
Cd41 Cu41 Cd41 . 74_555 0
Cd41 Cu41 Cd41 . 51_554 0
Cd41 Cu41 Cd41 . 28_554 0
Cd41 Cu41 Cd42 . . 0
Cd41 Cu41 Cd42 . 74_555 0
Cd41 Cu41 Cd42 . 51_554 0
Cd41 Cu41 Cd43 . 3_655 0
Cd41 Cu41 Cd43 . 29_544 0
Cd41 Cu41 Cd43 . 9_554 0
Cd41 Cu41 Cd41 74_555 51_554 60.00(6)
Cd41 Cu41 Cd41 74_555 28_554 60.00(6)
Cd41 Cu41 Cd42 74_555 . 59.98(6)
Cd41 Cu41 Cd42 74_555 74_555 59.98(6)
Cd41 Cu41 Cd42 74_555 51_554 109.45(7)
Cd41 Cu41 Cd43 74_555 3_655 59.49(6)
Cd41 Cu41 Cd43 74_555 29_544 110.81(8)
Cd41 Cu41 Cd43 74_555 9_554 110.81(8)
Cd41 Cu41 Cd41 51_554 28_554 60.00(6)
Cd41 Cu41 Cd42 51_554 . 59.98(6)
Cd41 Cu41 Cd42 51_554 74_555 109.45(7)
Cd41 Cu41 Cd42 51_554 51_554 59.98(6)
Cd41 Cu41 Cd43 51_554 3_655 110.81(8)
Cd41 Cu41 Cd43 51_554 29_544 110.81(8)
Cd41 Cu41 Cd43 51_554 9_554 59.49(6)
Cd41 Cu41 Cd42 28_554 . 109.45(7)
Cd41 Cu41 Cd42 28_554 74_555 59.98(6)
Cd41 Cu41 Cd42 28_554 51_554 59.98(6)
Cd41 Cu41 Cd43 28_554 3_655 110.81(8)
Cd41 Cu41 Cd43 28_554 29_544 59.49(6)
Cd41 Cu41 Cd43 28_554 9_554 110.81(8)
Cd42 Cu41 Cd42 . 74_555 112.86(6)
Cd42 Cu41 Cd42 . 51_554 112.86(6)
Cd42 Cu41 Cd43 . 3_655 62.82(4)
Cd42 Cu41 Cd43 . 29_544 168.93(8)
Cd42 Cu41 Cd43 . 9_554 62.82(4)
Cd42 Cu41 Cd42 74_555 51_554 112.86(6)
Cd42 Cu41 Cd43 74_555 3_655 62.82(4)
Cd42 Cu41 Cd43 74_555 29_544 62.82(4)
Cd42 Cu41 Cd43 74_555 9_554 168.93(8)
Cd42 Cu41 Cd43 51_554 3_655 168.93(8)
Cd42 Cu41 Cd43 51_554 29_544 62.82(4)
Cd42 Cu41 Cd43 51_554 9_554 62.82(4)
Cd43 Cu41 Cd43 3_655 29_544 119.32(6)
Cd43 Cu41 Cd43 3_655 9_554 119.32(6)
Cd43 Cu41 Cd43 29_544 9_554 119.32(6)
Cd33 Ir42 Cd33 . 78_555 74.21(4)
Cd33 Ir42 Cd33 . 60_554 74.21(4)
Cd33 Ir42 Cd41 . . 112.60(5)
Cd33 Ir42 Cd41 . 74_555 112.60(5)
Cd33 Ir42 Cd41 . 51_554 171.13(6)
Cd33 Ir42 Cd42 . . 0
Cd33 Ir42 Cd43 . 3_655 64.21(6)
Cd33 Ir42 Cd43 . 55_564 123.82(5)
Cd33 Ir42 Cd43 . 9_554 123.82(5)
Cd33 Ir42 Cd44 . . 64.97(5)
Cd33 Ir42 Cd44 . 78_555 128.01(6)
Cd33 Ir42 Cd44 . 60_554 64.97(5)
Cd33 Ir42 Cd33 78_555 60_554 74.21(4)
Cd33 Ir42 Cd41 78_555 . 171.13(6)
Cd33 Ir42 Cd41 78_555 74_555 112.60(5)
Cd33 Ir42 Cd41 78_555 51_554 112.60(5)
Cd33 Ir42 Cd42 78_555 . 0
Cd33 Ir42 Cd43 78_555 3_655 123.82(5)
Cd33 Ir42 Cd43 78_555 55_564 64.21(6)
Cd33 Ir42 Cd43 78_555 9_554 123.82(5)
Cd33 Ir42 Cd44 78_555 . 64.97(5)
Cd33 Ir42 Cd44 78_555 78_555 64.97(5)
Cd33 Ir42 Cd44 78_555 60_554 128.01(6)
Cd33 Ir42 Cd41 60_554 . 112.60(5)
Cd33 Ir42 Cd41 60_554 74_555 171.13(6)
Cd33 Ir42 Cd41 60_554 51_554 112.60(5)
Cd33 Ir42 Cd42 60_554 . 0
Cd33 Ir42 Cd43 60_554 3_655 123.82(5)
Cd33 Ir42 Cd43 60_554 55_564 123.82(5)
Cd33 Ir42 Cd43 60_554 9_554 64.21(6)
Cd33 Ir42 Cd44 60_554 . 128.01(6)
Cd33 Ir42 Cd44 60_554 78_555 64.97(5)
Cd33 Ir42 Cd44 60_554 60_554 64.97(5)
Cd41 Ir42 Cd41 . 74_555 60.04(5)
Cd41 Ir42 Cd41 . 51_554 60.04(5)
Cd41 Ir42 Cd42 . . 0
Cd41 Ir42 Cd43 . 3_655 57.90(5)
Cd41 Ir42 Cd43 . 55_564 106.92(7)
Cd41 Ir42 Cd43 . 9_554 57.90(5)
Cd41 Ir42 Cd44 . . 112.00(6)
Cd41 Ir42 Cd44 . 78_555 112.00(6)
Cd41 Ir42 Cd44 . 60_554 60.85(6)
Cd41 Ir42 Cd41 74_555 51_554 60.04(5)
Cd41 Ir42 Cd42 74_555 . 0
Cd41 Ir42 Cd43 74_555 3_655 57.90(5)
Cd41 Ir42 Cd43 74_555 55_564 57.90(5)
Cd41 Ir42 Cd43 74_555 9_554 106.92(7)
Cd41 Ir42 Cd44 74_555 . 60.85(6)
Cd41 Ir42 Cd44 74_555 78_555 112.00(6)
Cd41 Ir42 Cd44 74_555 60_554 112.00(6)
Cd41 Ir42 Cd42 51_554 . 0
Cd41 Ir42 Cd43 51_554 3_655 106.92(7)
Cd41 Ir42 Cd43 51_554 55_564 57.90(5)
Cd41 Ir42 Cd43 51_554 9_554 57.90(5)
Cd41 Ir42 Cd44 51_554 . 112.00(6)
Cd41 Ir42 Cd44 51_554 78_555 60.85(6)
Cd41 Ir42 Cd44 51_554 60_554 112.00(6)
Cd42 Ir42 Cd43 . 3_655 0
Cd42 Ir42 Cd43 . 55_564 0
Cd42 Ir42 Cd43 . 9_554 0
Cd42 Ir42 Cd44 . . 0
Cd42 Ir42 Cd44 . 78_555 0
Cd42 Ir42 Cd44 . 60_554 0
Cd43 Ir42 Cd43 3_655 55_564 110.55(5)
Cd43 Ir42 Cd43 3_655 9_554 110.55(5)
Cd43 Ir42 Cd44 3_655 . 64.02(5)
Cd43 Ir42 Cd44 3_655 78_555 167.78(6)
Cd43 Ir42 Cd44 3_655 60_554 64.02(5)
Cd43 Ir42 Cd43 55_564 9_554 110.55(5)
Cd43 Ir42 Cd44 55_564 . 64.02(5)
Cd43 Ir42 Cd44 55_564 78_555 64.02(5)
Cd43 Ir42 Cd44 55_564 60_554 167.78(6)
Cd43 Ir42 Cd44 9_554 . 167.78(6)
Cd43 Ir42 Cd44 9_554 78_555 64.02(5)
Cd43 Ir42 Cd44 9_554 60_554 64.02(5)
Cd44 Ir42 Cd44 . 78_555 118.87(5)
Cd44 Ir42 Cd44 . 60_554 118.87(5)
Cd44 Ir42 Cd44 78_555 60_554 118.87(5)
Cd33 Cd42 Cd33 . 78_555 74.21(4)
Cd33 Cd42 Cd33 . 60_554 74.21(4)
Cd33 Cd42 Cd41 . . 112.60(5)
Cd33 Cd42 Cd41 . 74_555 112.60(5)
Cd33 Cd42 Cd41 . 51_554 171.13(6)
Cd33 Cd42 Cu41 . . 112.60(5)
Cd33 Cd42 Cu41 . 74_555 112.60(5)
Cd33 Cd42 Cu41 . 51_554 171.13(6)
Cd33 Cd42 Ir42 . . 0
Cd33 Cd42 Cd43 . 3_655 64.21(6)
Cd33 Cd42 Cd43 . 55_564 123.82(5)
Cd33 Cd42 Cd43 . 9_554 123.82(5)
Cd33 Cd42 Cd44 . . 64.97(5)
Cd33 Cd42 Cd44 . 78_555 128.01(6)
Cd33 Cd42 Cd44 . 60_554 64.97(5)
Cd33 Cd42 Cd33 78_555 60_554 74.21(4)
Cd33 Cd42 Cd41 78_555 . 171.13(6)
Cd33 Cd42 Cd41 78_555 74_555 112.60(5)
Cd33 Cd42 Cd41 78_555 51_554 112.60(5)
Cd33 Cd42 Cu41 78_555 . 171.13(6)
Cd33 Cd42 Cu41 78_555 74_555 112.60(5)
Cd33 Cd42 Cu41 78_555 51_554 112.60(5)
Cd33 Cd42 Ir42 78_555 . 0
Cd33 Cd42 Cd43 78_555 3_655 123.82(5)
Cd33 Cd42 Cd43 78_555 55_564 64.21(6)
Cd33 Cd42 Cd43 78_555 9_554 123.82(5)
Cd33 Cd42 Cd44 78_555 . 64.97(5)
Cd33 Cd42 Cd44 78_555 78_555 64.97(5)
Cd33 Cd42 Cd44 78_555 60_554 128.01(6)
Cd33 Cd42 Cd41 60_554 . 112.60(5)
Cd33 Cd42 Cd41 60_554 74_555 171.13(6)
Cd33 Cd42 Cd41 60_554 51_554 112.60(5)
Cd33 Cd42 Cu41 60_554 . 112.60(5)
Cd33 Cd42 Cu41 60_554 74_555 171.13(6)
Cd33 Cd42 Cu41 60_554 51_554 112.60(5)
Cd33 Cd42 Ir42 60_554 . 0
Cd33 Cd42 Cd43 60_554 3_655 123.82(5)
Cd33 Cd42 Cd43 60_554 55_564 123.82(5)
Cd33 Cd42 Cd43 60_554 9_554 64.21(6)
Cd33 Cd42 Cd44 60_554 . 128.01(6)
Cd33 Cd42 Cd44 60_554 78_555 64.97(5)
Cd33 Cd42 Cd44 60_554 60_554 64.97(5)
Cd41 Cd42 Cd41 . 74_555 60.04(5)
Cd41 Cd42 Cd41 . 51_554 60.04(5)
Cd41 Cd42 Cu41 . . 0
Cd41 Cd42 Cu41 . 74_555 60.04(5)
Cd41 Cd42 Cu41 . 51_554 60.04(5)
Cd41 Cd42 Ir42 . . 0
Cd41 Cd42 Cd43 . 3_655 57.90(5)
Cd41 Cd42 Cd43 . 55_564 106.92(7)
Cd41 Cd42 Cd43 . 9_554 57.90(5)
Cd41 Cd42 Cd44 . . 112.00(6)
Cd41 Cd42 Cd44 . 78_555 112.00(6)
Cd41 Cd42 Cd44 . 60_554 60.85(6)
Cd41 Cd42 Cd41 74_555 51_554 60.04(5)
Cd41 Cd42 Cu41 74_555 . 60.04(5)
Cd41 Cd42 Cu41 74_555 74_555 0
Cd41 Cd42 Cu41 74_555 51_554 60.04(5)
Cd41 Cd42 Ir42 74_555 . 0
Cd41 Cd42 Cd43 74_555 3_655 57.90(5)
Cd41 Cd42 Cd43 74_555 55_564 57.90(5)
Cd41 Cd42 Cd43 74_555 9_554 106.92(7)
Cd41 Cd42 Cd44 74_555 . 60.85(6)
Cd41 Cd42 Cd44 74_555 78_555 112.00(6)
Cd41 Cd42 Cd44 74_555 60_554 112.00(6)
Cd41 Cd42 Cu41 51_554 . 60.04(5)
Cd41 Cd42 Cu41 51_554 74_555 60.04(5)
Cd41 Cd42 Cu41 51_554 51_554 0
Cd41 Cd42 Ir42 51_554 . 0
Cd41 Cd42 Cd43 51_554 3_655 106.92(7)
Cd41 Cd42 Cd43 51_554 55_564 57.90(5)
Cd41 Cd42 Cd43 51_554 9_554 57.90(5)
Cd41 Cd42 Cd44 51_554 . 112.00(6)
Cd41 Cd42 Cd44 51_554 78_555 60.85(6)
Cd41 Cd42 Cd44 51_554 60_554 112.00(6)
Cu41 Cd42 Cu41 . 74_555 60.04(5)
Cu41 Cd42 Cu41 . 51_554 60.04(5)
Cu41 Cd42 Ir42 . . 0
Cu41 Cd42 Cd43 . 3_655 57.90(5)
Cu41 Cd42 Cd43 . 55_564 106.92(7)
Cu41 Cd42 Cd43 . 9_554 57.90(5)
Cu41 Cd42 Cd44 . . 112.00(6)
Cu41 Cd42 Cd44 . 78_555 112.00(6)
Cu41 Cd42 Cd44 . 60_554 60.85(6)
Cu41 Cd42 Cu41 74_555 51_554 60.04(5)
Cu41 Cd42 Ir42 74_555 . 0
Cu41 Cd42 Cd43 74_555 3_655 57.90(5)
Cu41 Cd42 Cd43 74_555 55_564 57.90(5)
Cu41 Cd42 Cd43 74_555 9_554 106.92(7)
Cu41 Cd42 Cd44 74_555 . 60.85(6)
Cu41 Cd42 Cd44 74_555 78_555 112.00(6)
Cu41 Cd42 Cd44 74_555 60_554 112.00(6)
Cu41 Cd42 Ir42 51_554 . 0
Cu41 Cd42 Cd43 51_554 3_655 106.92(7)
Cu41 Cd42 Cd43 51_554 55_564 57.90(5)
Cu41 Cd42 Cd43 51_554 9_554 57.90(5)
Cu41 Cd42 Cd44 51_554 . 112.00(6)
Cu41 Cd42 Cd44 51_554 78_555 60.85(6)
Cu41 Cd42 Cd44 51_554 60_554 112.00(6)
Ir42 Cd42 Cd43 . 3_655 0
Ir42 Cd42 Cd43 . 55_564 0
Ir42 Cd42 Cd43 . 9_554 0
Ir42 Cd42 Cd44 . . 0
Ir42 Cd42 Cd44 . 78_555 0
Ir42 Cd42 Cd44 . 60_554 0
Cd43 Cd42 Cd43 3_655 55_564 110.55(5)
Cd43 Cd42 Cd43 3_655 9_554 110.55(5)
Cd43 Cd42 Cd44 3_655 . 64.02(5)
Cd43 Cd42 Cd44 3_655 78_555 167.78(6)
Cd43 Cd42 Cd44 3_655 60_554 64.02(5)
Cd43 Cd42 Cd43 55_564 9_554 110.55(5)
Cd43 Cd42 Cd44 55_564 . 64.02(5)
Cd43 Cd42 Cd44 55_564 78_555 64.02(5)
Cd43 Cd42 Cd44 55_564 60_554 167.78(6)
Cd43 Cd42 Cd44 9_554 . 167.78(6)
Cd43 Cd42 Cd44 9_554 78_555 64.02(5)
Cd43 Cd42 Cd44 9_554 60_554 64.02(5)
Cd44 Cd42 Cd44 . 78_555 118.87(5)
Cd44 Cd42 Cd44 . 60_554 118.87(5)
Cd44 Cd42 Cd44 78_555 60_554 118.87(5)
Cu23 Cd43 Cd23 3_655 3_655 0
Cu23 Cd43 Cd33 3_655 3_655 72.42(5)
Cu23 Cd43 Cd33 3_655 76_555 72.42(5)
Cu23 Cd43 Cd41 3_655 3_655 149.49(5)
Cu23 Cd43 Cd41 3_655 76_555 149.49(5)
Cu23 Cd43 Cu41 3_655 3_655 149.49(5)
Cu23 Cd43 Cu41 3_655 76_555 149.49(5)
Cu23 Cd43 Ir42 3_655 3_655 126.37(4)
Cu23 Cd43 Ir42 3_655 76_555 126.37(4)
Cu23 Cd43 Cd42 3_655 3_655 126.37(4)
Cu23 Cd43 Cd42 3_655 76_555 126.37(4)
Cu23 Cd43 Cd44 3_655 3_655 97.78(5)
Cu23 Cd43 Cd44 3_655 76_555 97.78(5)
Cu23 Cd43 Cd44 3_655 34_655 97.78(5)
Cu23 Cd43 Cd44 3_655 59_555 97.78(5)
Cd23 Cd43 Cd33 3_655 3_655 72.42(5)
Cd23 Cd43 Cd33 3_655 76_555 72.42(5)
Cd23 Cd43 Cd41 3_655 3_655 149.49(5)
Cd23 Cd43 Cd41 3_655 76_555 149.49(5)
Cd23 Cd43 Cu41 3_655 3_655 149.49(5)
Cd23 Cd43 Cu41 3_655 76_555 149.49(5)
Cd23 Cd43 Ir42 3_655 3_655 126.37(4)
Cd23 Cd43 Ir42 3_655 76_555 126.37(4)
Cd23 Cd43 Cd42 3_655 3_655 126.37(4)
Cd23 Cd43 Cd42 3_655 76_555 126.37(4)
Cd23 Cd43 Cd44 3_655 3_655 97.78(5)
Cd23 Cd43 Cd44 3_655 76_555 97.78(5)
Cd23 Cd43 Cd44 3_655 34_655 97.78(5)
Cd23 Cd43 Cd44 3_655 59_555 97.78(5)
Cd33 Cd43 Cd33 3_655 76_555 144.83(10)
Cd33 Cd43 Cd41 3_655 3_655 105.09(6)
Cd33 Cd43 Cd41 3_655 76_555 105.09(6)
Cd33 Cd43 Cu41 3_655 3_655 105.09(6)
Cd33 Cd43 Cu41 3_655 76_555 105.09(6)
Cd33 Cd43 Ir42 3_655 3_655 53.95(5)
Cd33 Cd43 Ir42 3_655 76_555 161.22(9)
Cd33 Cd43 Cd42 3_655 3_655 53.95(5)
Cd33 Cd43 Cd42 3_655 76_555 161.22(9)
Cd33 Cd43 Cd44 3_655 3_655 58.73(5)
Cd33 Cd43 Cd44 3_655 76_555 126.93(5)
Cd33 Cd43 Cd44 3_655 34_655 126.93(5)
Cd33 Cd43 Cd44 3_655 59_555 58.73(5)
Cd33 Cd43 Cd41 76_555 3_655 105.09(6)
Cd33 Cd43 Cd41 76_555 76_555 105.09(6)
Cd33 Cd43 Cu41 76_555 3_655 105.09(6)
Cd33 Cd43 Cu41 76_555 76_555 105.09(6)
Cd33 Cd43 Ir42 76_555 3_655 161.22(9)
Cd33 Cd43 Ir42 76_555 76_555 53.95(5)
Cd33 Cd43 Cd42 76_555 3_655 161.22(9)
Cd33 Cd43 Cd42 76_555 76_555 53.95(5)
Cd33 Cd43 Cd44 76_555 3_655 126.93(5)
Cd33 Cd43 Cd44 76_555 76_555 58.73(5)
Cd33 Cd43 Cd44 76_555 34_655 58.73(5)
Cd33 Cd43 Cd44 76_555 59_555 126.93(5)
Cd41 Cd43 Cd41 3_655 76_555 61.02(8)
Cd41 Cd43 Cu41 3_655 3_655 0
Cd41 Cd43 Cu41 3_655 76_555 61.02(8)
Cd41 Cd43 Ir42 3_655 3_655 59.28(6)
Cd41 Cd43 Ir42 3_655 76_555 59.28(6)
Cd41 Cd43 Cd42 3_655 3_655 59.28(6)
Cd41 Cd43 Cd42 3_655 76_555 59.28(6)
Cd41 Cd43 Cd44 3_655 3_655 106.76(8)
Cd41 Cd43 Cd44 3_655 76_555 58.55(5)
Cd41 Cd43 Cd44 3_655 34_655 106.76(8)
Cd41 Cd43 Cd44 3_655 59_555 58.55(5)
Cd41 Cd43 Cu41 76_555 3_655 61.02(8)
Cd41 Cd43 Cu41 76_555 76_555 0
Cd41 Cd43 Ir42 76_555 3_655 59.28(6)
Cd41 Cd43 Ir42 76_555 76_555 59.28(6)
Cd41 Cd43 Cd42 76_555 3_655 59.28(6)
Cd41 Cd43 Cd42 76_555 76_555 59.28(6)
Cd41 Cd43 Cd44 76_555 3_655 58.55(5)
Cd41 Cd43 Cd44 76_555 76_555 106.76(8)
Cd41 Cd43 Cd44 76_555 34_655 58.55(5)
Cd41 Cd43 Cd44 76_555 59_555 106.76(8)
Cu41 Cd43 Cu41 3_655 76_555 61.02(8)
Cu41 Cd43 Ir42 3_655 3_655 59.28(6)
Cu41 Cd43 Ir42 3_655 76_555 59.28(6)
Cu41 Cd43 Cd42 3_655 3_655 59.28(6)
Cu41 Cd43 Cd42 3_655 76_555 59.28(6)
Cu41 Cd43 Cd44 3_655 3_655 106.76(8)
Cu41 Cd43 Cd44 3_655 76_555 58.55(5)
Cu41 Cd43 Cd44 3_655 34_655 106.76(8)
Cu41 Cd43 Cd44 3_655 59_555 58.55(5)
Cu41 Cd43 Ir42 76_555 3_655 59.28(6)
Cu41 Cd43 Ir42 76_555 76_555 59.28(6)
Cu41 Cd43 Cd42 76_555 3_655 59.28(6)
Cu41 Cd43 Cd42 76_555 76_555 59.28(6)
Cu41 Cd43 Cd44 76_555 3_655 58.55(5)
Cu41 Cd43 Cd44 76_555 76_555 106.76(8)
Cu41 Cd43 Cd44 76_555 34_655 58.55(5)
Cu41 Cd43 Cd44 76_555 59_555 106.76(8)
Ir42 Cd43 Ir42 3_655 76_555 107.27(9)
Ir42 Cd43 Cd42 3_655 3_655 0
Ir42 Cd43 Cd42 3_655 76_555 107.27(9)
Ir42 Cd43 Cd44 3_655 3_655 56.41(4)
Ir42 Cd43 Cd44 3_655 76_555 113.12(6)
Ir42 Cd43 Cd44 3_655 34_655 113.12(6)
Ir42 Cd43 Cd44 3_655 59_555 56.41(4)
Ir42 Cd43 Cd42 76_555 3_655 107.27(9)
Ir42 Cd43 Cd42 76_555 76_555 0
Ir42 Cd43 Cd44 76_555 3_655 113.12(6)
Ir42 Cd43 Cd44 76_555 76_555 56.41(4)
Ir42 Cd43 Cd44 76_555 34_655 56.41(4)
Ir42 Cd43 Cd44 76_555 59_555 113.12(6)
Cd42 Cd43 Cd42 3_655 76_555 107.27(9)
Cd42 Cd43 Cd44 3_655 3_655 56.41(4)
Cd42 Cd43 Cd44 3_655 76_555 113.12(6)
Cd42 Cd43 Cd44 3_655 34_655 113.12(6)
Cd42 Cd43 Cd44 3_655 59_555 56.41(4)
Cd42 Cd43 Cd44 76_555 3_655 113.12(6)
Cd42 Cd43 Cd44 76_555 76_555 56.41(4)
Cd42 Cd43 Cd44 76_555 34_655 56.41(4)
Cd42 Cd43 Cd44 76_555 59_555 113.12(6)
Cd44 Cd43 Cd44 3_655 76_555 164.44(9)
Cd44 Cd43 Cd44 3_655 34_655 71.95(4)
Cd44 Cd43 Cd44 3_655 59_555 105.86(4)
Cd44 Cd43 Cd44 76_555 34_655 105.86(4)
Cd44 Cd43 Cd44 76_555 59_555 71.95(4)
Cd44 Cd43 Cd44 34_655 59_555 164.44(9)
Cd12 Cd44 Cu12 76_455 76_455 0
Cd12 Cd44 Cd13 76_455 78_555 59.50(6)
Cd12 Cd44 Cd14 76_455 74_555 57.07(5)
Cd12 Cd44 Cd14 76_455 78_555 57.07(5)
Cd12 Cd44 Cd33 76_455 . 144.55(7)
Cd12 Cd44 Cd33 76_455 78_555 144.55(7)
Cd12 Cd44 Cd41 76_455 74_555 86.78(7)
Cd12 Cd44 Ir42 76_455 . 146.38(6)
Cd12 Cd44 Cd42 76_455 . 146.38(6)
Cd12 Cd44 Cd43 76_455 3_655 103.20(6)
Cd12 Cd44 Cd43 76_455 55_564 103.20(6)
Cu12 Cd44 Cd13 76_455 78_555 59.50(6)
Cu12 Cd44 Cd14 76_455 74_555 57.07(5)
Cu12 Cd44 Cd14 76_455 78_555 57.07(5)
Cu12 Cd44 Cd33 76_455 . 144.55(7)
Cu12 Cd44 Cd33 76_455 78_555 144.55(7)
Cu12 Cd44 Cd41 76_455 74_555 86.78(7)
Cu12 Cd44 Ir42 76_455 . 146.38(6)
Cu12 Cd44 Cd42 76_455 . 146.38(6)
Cu12 Cd44 Cd43 76_455 3_655 103.20(6)
Cu12 Cd44 Cd43 76_455 55_564 103.20(6)
Cd13 Cd44 Cd14 78_555 74_555 60.78(5)
Cd13 Cd44 Cd14 78_555 78_555 60.78(5)
Cd13 Cd44 Cd33 78_555 . 104.27(6)
Cd13 Cd44 Cd33 78_555 78_555 104.27(6)
Cd13 Cd44 Cd41 78_555 74_555 146.28(8)
Cd13 Cd44 Ir42 78_555 . 154.13(7)
Cd13 Cd44 Cd42 78_555 . 154.13(7)
Cd13 Cd44 Cd43 78_555 3_655 127.45(6)
Cd13 Cd44 Cd43 78_555 55_564 127.45(6)
Cd14 Cd44 Cd14 74_555 78_555 106.73(6)
Cd14 Cd44 Cd33 74_555 . 87.50(6)
Cd14 Cd44 Cd33 74_555 78_555 146.48(6)
Cd14 Cd44 Cd41 74_555 74_555 102.44(7)
Cd14 Cd44 Ir42 74_555 . 126.09(5)
Cd14 Cd44 Cd42 74_555 . 126.09(5)
Cd14 Cd44 Cd43 74_555 3_655 68.42(5)
Cd14 Cd44 Cd43 74_555 55_564 153.82(6)
Cd14 Cd44 Cd33 78_555 . 146.48(6)
Cd14 Cd44 Cd33 78_555 78_555 87.50(6)
Cd14 Cd44 Cd41 78_555 74_555 102.44(7)
Cd14 Cd44 Ir42 78_555 . 126.09(5)
Cd14 Cd44 Cd42 78_555 . 126.09(5)
Cd14 Cd44 Cd43 78_555 3_655 153.82(6)
Cd14 Cd44 Cd43 78_555 55_564 68.42(5)
Cd33 Cd44 Cd33 . 78_555 66.27(6)
Cd33 Cd44 Cd41 . 74_555 103.84(6)
Cd33 Cd44 Ir42 . . 55.18(5)
Cd33 Cd44 Cd42 . . 55.18(5)
Cd33 Cd44 Cd43 . 3_655 59.59(4)
Cd33 Cd44 Cd43 . 55_564 110.84(6)
Cd33 Cd44 Cd41 78_555 74_555 103.84(6)
Cd33 Cd44 Ir42 78_555 . 55.18(5)
Cd33 Cd44 Cd42 78_555 . 55.18(5)
Cd33 Cd44 Cd43 78_555 3_655 110.84(6)
Cd33 Cd44 Cd43 78_555 55_564 59.59(4)
Cd41 Cd44 Ir42 74_555 . 59.59(5)
Cd41 Cd44 Cd42 74_555 . 59.59(5)
Cd41 Cd44 Cd43 74_555 3_655 56.11(6)
Cd41 Cd44 Cd43 74_555 55_564 56.11(6)
Ir42 Cd44 Cd42 . . 0
Ir42 Cd44 Cd43 . 3_655 59.57(4)
Ir42 Cd44 Cd43 . 55_564 59.57(4)
Cd42 Cd44 Cd43 . 3_655 59.57(4)
Cd42 Cd44 Cd43 . 55_564 59.57(4)
Cd43 Cd44 Cd43 3_655 55_564 104.07(7)

loop_
_geom_bond_atom_site_label_1
_geom_bond_atom_site_label_2
_geom_bond_site_symmetry_2
_geom_bond_distance
Cu11 Cu11 2_555 2.680(4)
Cu11 Cu11 3_555 2.680(4)
Cu11 Cu11 4_555 2.680(4)
Cu11 Cd11 . 0
Cu11 Cd11 2_555 2.680(4)
Cu11 Cd11 3_555 2.680(4)
Cu11 Cd11 4_555 2.680(4)
Cu11 Cd12 1_455 2.757(4)
Cu11 Cd12 2_655 2.757(4)
Cu11 Cd12 3_655 2.757(4)
Cu11 Cd13 . 2.779(4)
Cu11 Cd13 5_555 2.779(4)
Cu11 Cd13 9_555 2.779(4)
Cu11 Cd14 . 2.883(3)
Cu11 Cd14 5_555 2.883(3)
Cu11 Cd14 9_555 2.883(3)
Cd11 Cd11 2_555 2.680(4)
Cd11 Cd11 3_555 2.680(4)
Cd11 Cd11 4_555 2.680(4)
Cd11 Cd12 1_455 2.757(4)
Cd11 Cd12 2_655 2.757(4)
Cd11 Cd12 3_655 2.757(4)
Cd11 Cu12 1_455 2.757(4)
Cd11 Cu12 2_655 2.757(4)
Cd11 Cu12 3_655 2.757(4)
Cd11 Cd13 . 2.779(4)
Cd11 Cd13 5_555 2.779(4)
Cd11 Cd13 9_555 2.779(4)
Cd11 Cd14 . 2.883(3)
Cd11 Cd14 5_555 2.883(3)
Cd11 Cd14 9_555 2.883(3)
Cd12 Cu12 . 0
Cd12 Cd13 2_655 2.897(3)
Cd12 Cd13 5_655 2.897(3)
Cd12 Cd13 9_655 2.897(3)
Cd12 Cd14 3_655 2.859(3)
Cd12 Cd14 5_655 2.859(3)
Cd12 Cd14 12_655 2.859(3)
Cd12 Cd44 76_555 2.908(4)
Cd12 Cd44 30_655 2.908(4)
Cd12 Cd44 59_555 2.908(4)
Cu12 Cd13 2_655 2.897(3)
Cu12 Cd13 5_655 2.897(3)
Cu12 Cd13 9_655 2.897(3)
Cu12 Cd14 3_655 2.859(3)
Cu12 Cd14 5_655 2.859(3)
Cu12 Cd14 12_655 2.859(3)
Cu12 Cd44 76_555 2.908(4)
Cu12 Cd44 30_655 2.908(4)
Cu12 Cd44 59_555 2.908(4)
Cd13 Cd14 . 3.038(3)
Cd13 Cd14 4_555 3.038(3)
Cd13 Cd14 9_555 3.038(3)
Cd13 Cd14 11_555 3.038(3)
Cd13 Cd24 . 2.861(3)
Cd13 Cd24 4_555 2.861(3)
Cd13 Cd44 58_555 2.931(2)
Cd13 Cd44 60_554 2.931(2)
Cd14 Cd22 . 2.980(4)
Cd14 Cd23 . 2.965(3)
Cd14 Cd24 . 2.992(3)
Cd14 Cd24 5_555 2.992(3)
Cd14 Cd44 74_555 3.069(3)
Cd14 Cd44 60_554 3.069(3)
Cu20 Cd21 . 2.613(3)
Cu20 Cd21 74_555 2.613(3)
Cu20 Cd21 51_555 2.613(3)
Cu20 Cd21 28_555 2.613(3)
Cu20 Cu21 . 2.613(3)
Cu20 Cu21 74_555 2.613(3)
Cu20 Cu21 51_555 2.613(3)
Cu20 Cu21 28_555 2.613(3)
Cu20 Cd22 . 2.692(2)
Cu20 Cd22 74_555 2.692(2)
Cu20 Cd22 51_555 2.692(2)
Cu20 Cd22 28_555 2.692(2)
Cd21 Cu21 . 0
Cd21 Cd22 . 3.063(4)
Cd21 Cd22 74_555 3.063(4)
Cd21 Cd22 51_555 3.063(4)
Cd21 Cd23 . 3.023(3)
Cd21 Cd23 79_555 3.023(3)
Cd21 Cd23 9_555 3.023(3)
Cd21 Cd24 . 3.065(3)
Cd21 Cd24 79_555 3.065(3)
Cd21 Cd24 58_555 3.065(3)
Cd21 Ir32 . 2.704(3)
Cu21 Ir32 . 2.704(3)
Cd22 Cd23 . 3.037(3)
Cd22 Cd23 5_555 3.037(3)
Cd22 Cd23 9_555 3.037(3)
Cu23 Cd23 . 0
Cu23 Cd43 3_655 2.818(5)
Cd23 Cd43 3_655 2.818(5)
Cd24 Cd31 . 3.131(3)
Cd24 Ir32 . 2.755(3)
Cd24 Cd33 . 2.999(3)
Cd24 Cd33 58_555 2.999(3)
Cd31 Cd31 77_545 3.150(3)
Cd31 Cd31 78_555 3.150(3)
Cd31 Cd31 57_554 3.150(3)
Cd31 Cd31 58_555 3.150(3)
Cd31 Ir32 . 2.721(2)
Cd31 Ir32 4_555 2.721(2)
Cd31 Cd33 . 3.043(3)
Cd31 Cd33 4_555 3.043(3)
Cd31 Cd33 58_555 3.043(3)
Cd31 Cd33 60_554 3.043(3)
Ir32 Cd33 . 2.848(3)
Ir32 Cd33 79_555 2.848(3)
Ir32 Cd33 58_555 2.848(3)
Cd33 Ir42 . 2.756(3)
Cd33 Cd42 . 2.756(3)
Cd33 Cd43 3_655 3.069(3)
Cd33 Cd44 . 3.042(3)
Cd33 Cd44 60_554 3.042(3)
Cd41 Cd41 74_555 2.906(3)
Cd41 Cd41 51_554 2.906(3)
Cd41 Cd41 28_554 2.906(3)
Cd41 Cu41 . 0
Cd41 Cu41 74_555 2.906(3)
Cd41 Cu41 51_554 2.906(3)
Cd41 Cu41 28_554 2.906(3)
Cd41 Ir42 . 2.904(3)
Cd41 Ir42 74_555 2.904(3)
Cd41 Ir42 51_554 2.904(3)
Cd41 Cd42 . 2.904(3)
Cd41 Cd42 74_555 2.904(3)
Cd41 Cd42 51_554 2.904(3)
Cd41 Cd43 3_655 2.862(4)
Cd41 Cd43 29_544 2.862(4)
Cd41 Cd43 9_554 2.862(4)
Cd41 Cd44 74_555 2.941(3)
Cd41 Cd44 31_554 2.941(3)
Cd41 Cd44 60_554 2.941(3)
Cu41 Cd42 . 2.904(3)
Cu41 Cd42 74_555 2.904(3)
Cu41 Cd42 51_554 2.904(3)
Cu41 Cd43 3_655 2.862(4)
Cu41 Cd43 29_544 2.862(4)
Cu41 Cd43 9_554 2.862(4)
Ir42 Cd42 . 0
Ir42 Cd43 3_655 3.005(3)
Ir42 Cd43 55_564 3.005(3)
Ir42 Cd43 9_554 3.005(3)
Ir42 Cd44 . 2.903(3)
Ir42 Cd44 78_555 2.903(3)
Ir42 Cd44 60_554 2.903(3)
Cd42 Cd43 3_655 3.005(3)
Cd42 Cd43 55_564 3.005(3)
Cd42 Cd43 9_554 3.005(3)
Cd42 Cd44 . 2.903(3)
Cd42 Cd44 78_555 2.903(3)
Cd42 Cd44 60_554 2.903(3)
Cd43 Cd44 3_655 3.133(3)
Cd43 Cd44 76_555 3.133(3)
Cd43 Cd44 34_655 3.133(3)
Cd43 Cd44 59_555 3.133(3)
